data_7120439
loop_
_publ_author_name
'Sekino, Mio'
'Furutachi, Hideki'
'Tojo, Rina'
'Hishi, Ayumi'
'Kajikawa, Hanako'
'Suzuki, Takatoshi'
'Suzuki, Kaito'
'Fujinami, Shuhei'
'Akine, Shigehisa'
'Sakata, Yoko'
'Ohta, Takehiro'
'Hayami, Shinya'
'Suzuki, Masatatsu'

_publ_section_title
;
 New mechanistic insight into intramolecular aromatic ligand hydroxylation
 and benzyl alcohol oxidation initiated by well-defined
 (\m-peroxo)diiron(III) complex
;
_journal_name_full 'Chem. Commun.'
_journal_paper_doi 10.1039/C7CC04382A
_journal_year 2017
_chemical_formula_moiety C135.60H150.40B2Cl19Fe2N13.40O9.30
_chemical_formula_sum 'C135.6 H150.4 B2 Cl19 Fe2 N13.4 O9.3'
_chemical_formula_weight 2923.55
_chemical_name_common
;
[LFe2(O2)(MeOH)(Ph3CCO2)](Ph4B)2(CH2Cl2)9.5(MeOH)3.3(MeCN)3.4
;
_chemical_name_systematic 1-O2-MeOH
_chemical_properties_physical ', Heat-sensitive'
_space_group_crystal_system monoclinic
_space_group_IT_number 14
_space_group_name_Hall '-P 2yab'
_space_group_name_H-M_alt 'P 1 21/a 1'
_symmetry_space_group_name_Hall '-P 2yab'
_symmetry_space_group_name_H-M 'P 1 21/a 1'
_atom_sites_solution_hydrogens mixed
_audit_creation_method SHELXL-2014/7
_audit_update_record
;
2017-06-06 deposited with the CCDC.
2017-07-13 downloaded from the CCDC.
;
_cell_angle_alpha 90
_cell_angle_beta 103.4186(11)
_cell_angle_gamma 90
_cell_formula_units_Z 4
_cell_length_a 19.972(3)
_cell_length_b 35.165(4)
_cell_length_c 21.803(3)
_cell_measurement_reflns_used 110030
_cell_measurement_temperature 123
_cell_measurement_theta_max 23.049
_cell_measurement_theta_min 2.828
_cell_volume 14895(3)
_computing_cell_refinement 'CrystalClear (Rigaku/MSC Inc., 2006)'
_computing_data_collection 'CrystalClear (Rigaku/MSC Inc., 2006)'
_computing_data_reduction 'CrystalClear (Rigaku/MSC Inc., 2006)'
_computing_molecular_graphics ORTEP-3
_computing_publication_material ORTEP-3
_computing_structure_refinement 'SHELXL-2014 (Sheldrick, 2014)'
_computing_structure_solution 'SHELXS-97 (Sheldrick, 1997)'
_diffrn_ambient_temperature 123
_diffrn_detector_area_resol_mean 14.4613
_diffrn_measured_fraction_theta_full 0.998
_diffrn_measured_fraction_theta_max 0.946
_diffrn_measurement_device_type 'Rigaku Mercury (2x2 bin mode)'
_diffrn_measurement_method dtprofit.ref
_diffrn_radiation_type MoK\a
_diffrn_radiation_wavelength 0.71073
_diffrn_reflns_av_R_equivalents 0.1313
_diffrn_reflns_av_unetI/netI 0.0816
_diffrn_reflns_Laue_measured_fraction_full 0.998
_diffrn_reflns_Laue_measured_fraction_max 0.946
_diffrn_reflns_limit_h_max 21
_diffrn_reflns_limit_h_min -22
_diffrn_reflns_limit_k_max 38
_diffrn_reflns_limit_k_min -38
_diffrn_reflns_limit_l_max 24
_diffrn_reflns_limit_l_min -24
_diffrn_reflns_number 110030
_diffrn_reflns_point_group_measured_fraction_full 0.998
_diffrn_reflns_point_group_measured_fraction_max 0.946
_diffrn_reflns_theta_full 23.049
_diffrn_reflns_theta_max 23.049
_diffrn_reflns_theta_min 2.828
_diffrn_source 'rotating anode'
_exptl_absorpt_coefficient_mu 0.593
_exptl_absorpt_correction_T_max 1
_exptl_absorpt_correction_T_min 0.5469
_exptl_absorpt_correction_type multi-scan
_exptl_absorpt_process_details 'CrystalClear (Rigaku/MSC Inc., 2006)'
_exptl_crystal_colour 'dark green'
_exptl_crystal_density_diffrn 1.304
_exptl_crystal_description prismatic
_exptl_crystal_F_000 6069
_exptl_crystal_recrystallization_method 'Re-crystallisation from solvent: dichloromethane/acetonitrile/methanol'
_exptl_crystal_size_max 0.350
_exptl_crystal_size_mid 0.120
_exptl_crystal_size_min 0.030
_refine_diff_density_max 0.770
_refine_diff_density_min -0.605
_refine_diff_density_rms 0.131
_refine_ls_extinction_method none
_refine_ls_goodness_of_fit_ref 1.307
_refine_ls_hydrogen_treatment mixed
_refine_ls_matrix_type full
_refine_ls_number_parameters 2003
_refine_ls_number_reflns 20745
_refine_ls_number_restraints 584
_refine_ls_restrained_S_all 1.294
_refine_ls_R_factor_all 0.1890
_refine_ls_R_factor_gt 0.1780
_refine_ls_shift/su_max 0.002
_refine_ls_shift/su_mean 0.000
_refine_ls_structure_factor_coef Fsqd
_refine_ls_weighting_details 'w=1/[\s^2^(Fo^2^)+(0.1592P)^2^+92.4610P] where P=(Fo^2^+2Fc^2^)/3'
_refine_ls_weighting_scheme calc
_refine_ls_wR_factor_gt 0.4028
_refine_ls_wR_factor_ref 0.4096
_reflns_Friedel_coverage 0.000
_reflns_number_gt 19050
_reflns_number_total 20745
_reflns_threshold_expression 'I > 2\s(I)'
_cod_data_source_file c7cc04382a3.cif
_cod_data_source_block ymst21
_cod_original_formula_sum 'C135.60 H150.40 B2 Cl19 Fe2 N13.40 O9.30'
_cod_database_code 7120439
_shelx_shelxl_version_number 2014/7
_shelx_space_group_comment
;
The symmetry employed for this shelxl refinement is uniquely defined
by the following loop, which should always be used as a source of
symmetry information in preference to the above space-group names.
They are only intended as comments.
;
_shelx_estimated_absorpt_t_min 0.819
_shelx_estimated_absorpt_t_max 0.982

loop_
_space_group_symop_operation_xyz
'x, y, z'
'-x+1/2, y+1/2, -z'
'-x, -y, -z'
'x-1/2, -y-1/2, z'

loop_
_atom_site_label
_atom_site_type_symbol
_atom_site_fract_x
_atom_site_fract_y
_atom_site_fract_z
_atom_site_U_iso_or_equiv
_atom_site_adp_type
_atom_site_occupancy
_atom_site_site_symmetry_order
_atom_site_calc_flag
_atom_site_refinement_flags_posn
_atom_site_refinement_flags_adp
_atom_site_refinement_flags_occupancy
_atom_site_disorder_assembly
_atom_site_disorder_group
Fe1 Fe 0.20680(7) 0.41539(4) 0.29145(7) 0.0348(4) Uani 1 1 d . . . . .
Fe2 Fe 0.19670(7) 0.50739(4) 0.31948(7) 0.0330(4) Uani 1 1 d . . . . .
O1 O 0.2804(4) 0.44673(19) 0.2885(4) 0.0445(18) Uani 1 1 d . . . . .
O2 O 0.2736(3) 0.48593(18) 0.2967(4) 0.0405(17) Uani 1 1 d . . . . .
O3 O 0.1695(3) 0.45546(17) 0.3403(3) 0.0297(14) Uani 1 1 d . . . . .
N1 N 0.1127(4) 0.3859(2) 0.3069(4) 0.0354(19) Uani 1 1 d . . . . .
C1 C 0.0654(5) 0.4173(2) 0.3144(5) 0.037(2) Uani 1 1 d . . . . .
H1 H 0.0287 0.4073 0.3336 0.044 Uiso 1 1 calc R U . . .
H2 H 0.0434 0.4279 0.2725 0.044 Uiso 1 1 calc R U . . .
C2 C 0.1055(5) 0.4489(3) 0.3566(5) 0.037(2) Uani 1 1 d . . . . .
H3 H 0.1134 0.4415 0.4020 0.045 Uiso 1 1 calc R U . . .
C3 C 0.0617(5) 0.4844(3) 0.3439(5) 0.035(2) Uani 1 1 d . . . . .
H4 H 0.0380 0.4852 0.2987 0.042 Uiso 1 1 calc R U . . .
H5 H 0.0260 0.4833 0.3687 0.042 Uiso 1 1 calc R U . . .
N2 N 0.1021(4) 0.5188(2) 0.3601(4) 0.0309(18) Uani 1 1 d . . . . .
C4 C 0.1315(5) 0.3598(3) 0.3610(5) 0.042(3) Uani 1 1 d . . . . .
H6 H 0.1340 0.3335 0.3453 0.050 Uiso 1 1 calc R U . . .
H7 H 0.0954 0.3605 0.3853 0.050 Uiso 1 1 calc R U . . .
C5 C 0.1986(5) 0.3702(3) 0.4027(5) 0.035(2) Uani 1 1 d . . . . .
N3 N 0.2493(4) 0.3859(2) 0.3773(4) 0.0343(19) Uani 1 1 d . . . . .
C6 C 0.3069(5) 0.3872(3) 0.4242(5) 0.035(2) Uani 1 1 d . . . . .
N4 N 0.2930(4) 0.3750(2) 0.4775(4) 0.041(2) Uani 1 1 d . . . . .
C7 C 0.2241(5) 0.3639(3) 0.4648(5) 0.042(3) Uani 1 1 d . . . . .
H8 H 0.2000 0.3539 0.4940 0.050 Uiso 1 1 calc R U . . .
C8 C 0.3734(5) 0.4007(3) 0.4140(5) 0.034(2) Uani 1 1 d . . . . .
C9 C 0.3894(5) 0.3916(3) 0.3580(5) 0.040(3) Uani 1 1 d . . . . .
H9 H 0.3580 0.3772 0.3273 0.048 Uiso 1 1 calc R U . . .
C10 C 0.4528(6) 0.4036(3) 0.3459(6) 0.051(3) Uani 1 1 d . . . . .
H10 H 0.4647 0.3969 0.3075 0.061 Uiso 1 1 calc R U . . .
C11 C 0.4968(6) 0.4250(3) 0.3903(6) 0.050(3) Uani 1 1 d . . . . .
H11 H 0.5387 0.4339 0.3820 0.060 Uiso 1 1 calc R U . . .
C12 C 0.4807(5) 0.4337(3) 0.4469(6) 0.054(3) Uani 1 1 d . . . . .
H12 H 0.5126 0.4476 0.4779 0.065 Uiso 1 1 calc R U . . .
C13 C 0.4194(5) 0.4226(3) 0.4590(5) 0.043(3) Uani 1 1 d . . . . .
H13 H 0.4079 0.4296 0.4974 0.052 Uiso 1 1 calc R U . . .
C14 C 0.3420(6) 0.3702(3) 0.5388(5) 0.049(3) Uani 1 1 d . . . . .
H14 H 0.3471 0.3943 0.5619 0.074 Uiso 1 1 calc R U . . .
H15 H 0.3868 0.3623 0.5321 0.074 Uiso 1 1 calc R U . . .
H16 H 0.3248 0.3507 0.5634 0.074 Uiso 1 1 calc R U . . .
C15 C 0.0832(5) 0.3638(3) 0.2485(6) 0.046(3) Uani 1 1 d . . . . .
H17 H 0.0527 0.3434 0.2578 0.055 Uiso 1 1 calc R U . . .
H18 H 0.0557 0.3807 0.2159 0.055 Uiso 1 1 calc R U . . .
C16 C 0.1402(5) 0.3472(3) 0.2261(5) 0.040(2) Uani 1 1 d . . . . .
N5 N 0.2028(4) 0.3662(2) 0.2333(4) 0.042(2) Uani 1 1 d . . . . .
C17 C 0.2443(5) 0.3446(3) 0.2053(5) 0.045(3) Uani 1 1 d . . . . .
N6 N 0.2097(5) 0.3133(3) 0.1826(5) 0.058(3) Uani 1 1 d . . . . .
C18 C 0.1462(5) 0.3143(3) 0.1935(5) 0.045(3) Uani 1 1 d . . . . .
H19 H 0.1115 0.2955 0.1809 0.054 Uiso 1 1 calc R U . . .
C19 C 0.3119(5) 0.3554(3) 0.1974(6) 0.048(3) Uani 1 1 d . . . . .
C20 C 0.3214(6) 0.3907(3) 0.1732(6) 0.053(3) Uani 1 1 d . . . . .
H20 H 0.2848 0.4085 0.1634 0.063 Uiso 1 1 calc R U . . .
C21 C 0.3861(8) 0.3995(4) 0.1636(7) 0.075(4) Uani 1 1 d . . . . .
H21 H 0.3937 0.4235 0.1464 0.090 Uiso 1 1 calc R U . . .
C22 C 0.4403(7) 0.3731(5) 0.1791(8) 0.083(5) Uani 1 1 d . . . . .
H22 H 0.4839 0.3794 0.1714 0.100 Uiso 1 1 calc R U . . .
C23 C 0.4319(6) 0.3396(4) 0.2041(7) 0.065(4) Uani 1 1 d . . . . .
H23 H 0.4696 0.3226 0.2157 0.078 Uiso 1 1 calc R U . . .
C24 C 0.3686(7) 0.3297(4) 0.2131(7) 0.067(4) Uani 1 1 d . . . . .
H24 H 0.3623 0.3054 0.2300 0.081 Uiso 1 1 calc R U . . .
C25 C 0.2347(8) 0.2816(4) 0.1479(8) 0.084(5) Uani 1 1 d . . . . .
H25 H 0.1987 0.2622 0.1366 0.126 Uiso 1 1 calc R U . . .
H26 H 0.2457 0.2916 0.1094 0.126 Uiso 1 1 calc DR U . . .
H27 H 0.2760 0.2703 0.1748 0.126 Uiso 1 1 calc R U . . .
C26 C 0.1263(4) 0.5222(2) 0.4301(4) 0.026(2) Uani 1 1 d . . . . .
H28 H 0.1300 0.4967 0.4496 0.031 Uiso 1 1 calc R U . . .
H29 H 0.0930 0.5373 0.4472 0.031 Uiso 1 1 calc R U . . .
C27 C 0.1954(5) 0.5413(3) 0.4454(5) 0.034(2) Uani 1 1 d . . . . .
N7 N 0.2404(4) 0.5346(2) 0.4065(3) 0.0288(18) Uani 1 1 d . . . . .
C28 C 0.2960(5) 0.5559(3) 0.4306(5) 0.034(2) Uani 1 1 d . . . . .
N8 N 0.2872(4) 0.5749(2) 0.4814(4) 0.037(2) Uani 1 1 d . . . . .
C29 C 0.2233(5) 0.5664(3) 0.4909(5) 0.039(2) Uani 1 1 d . . . . .
H30 H 0.2029 0.5762 0.5229 0.047 Uiso 1 1 calc R U . . .
C30 C 0.3603(5) 0.5579(3) 0.4065(5) 0.038(2) Uani 1 1 d . . . . .
C31 C 0.3976(5) 0.5261(3) 0.4022(5) 0.042(3) Uani 1 1 d . . . . .
H31 H 0.3795 0.5019 0.4087 0.050 Uiso 1 1 calc R U . . .
C32 C 0.4613(6) 0.5287(4) 0.3883(6) 0.057(3) Uani 1 1 d . . . . .
H32 H 0.4888 0.5067 0.3885 0.068 Uiso 1 1 calc R U . . .
C33 C 0.4852(5) 0.5647(3) 0.3740(6) 0.052(3) Uani 1 1 d . . . . .
H33 H 0.5282 0.5669 0.3627 0.063 Uiso 1 1 calc R U . . .
C34 C 0.4474(6) 0.5951(3) 0.3763(6) 0.051(3) Uani 1 1 d . . . . .
H34 H 0.4639 0.6191 0.3665 0.061 Uiso 1 1 calc R U . . .
C35 C 0.3840(5) 0.5932(3) 0.3926(5) 0.039(2) Uani 1 1 d . . . . .
H35 H 0.3577 0.6156 0.3941 0.047 Uiso 1 1 calc R U . . .
C36 C 0.3382(5) 0.5990(3) 0.5242(6) 0.049(3) Uani 1 1 d . . . . .
H36 H 0.3286 0.6258 0.5133 0.073 Uiso 1 1 calc R U . . .
H37 H 0.3846 0.5926 0.5198 0.073 Uiso 1 1 calc R U . . .
H38 H 0.3351 0.5947 0.5679 0.073 Uiso 1 1 calc R U . . .
C37 C 0.0582(5) 0.5525(3) 0.3328(5) 0.040(2) Uani 1 1 d . . . . .
H39 H 0.0119 0.5495 0.3414 0.048 Uiso 1 1 calc R U . . .
H40 H 0.0525 0.5525 0.2864 0.048 Uiso 1 1 calc R U . . .
C38 C 0.0879(5) 0.5907(3) 0.3589(5) 0.041(3) Uani 1 1 d . . . . .
N9 N 0.1466(4) 0.6047(2) 0.3434(4) 0.041(2) Uani 1 1 d D . . . .
C39 C 0.1615(5) 0.6366(3) 0.3754(5) 0.038(2) Uani 1 1 d . . . . .
N10 N 0.1131(4) 0.6431(2) 0.4093(4) 0.041(2) Uani 1 1 d . . . . .
C40 C 0.0670(5) 0.6143(3) 0.3975(5) 0.038(2) Uani 1 1 d . . . . .
H41 H 0.0272 0.6116 0.4139 0.046 Uiso 1 1 calc R U . . .
C41 C 0.2212(5) 0.6604(3) 0.3723(6) 0.045(3) Uani 1 1 d . . . . .
C42 C 0.2397(6) 0.6642(3) 0.3165(7) 0.055(3) Uani 1 1 d . . . . .
H42 H 0.2115 0.6534 0.2794 0.065 Uiso 1 1 calc R U . . .
C43 C 0.2997(6) 0.6837(4) 0.3125(7) 0.063(3) Uani 1 1 d . . . . .
H43 H 0.3118 0.6865 0.2731 0.076 Uiso 1 1 calc R U . . .
C44 C 0.3409(6) 0.6987(4) 0.3666(9) 0.069(4) Uani 1 1 d . . . . .
H44 H 0.3823 0.7115 0.3648 0.083 Uiso 1 1 calc R U . . .
C45 C 0.3227(6) 0.6952(3) 0.4227(7) 0.055(3) Uani 1 1 d . . . . .
H45 H 0.3510 0.7061 0.4596 0.066 Uiso 1 1 calc R U . . .
C46 C 0.2636(6) 0.6760(3) 0.4267(6) 0.050(3) Uani 1 1 d . . . . .
H46 H 0.2517 0.6734 0.4662 0.060 Uiso 1 1 calc R U . . .
C47 C 0.1080(6) 0.6765(3) 0.4500(7) 0.059(3) Uani 1 1 d . . . . .
H47 H 0.1333 0.6712 0.4933 0.089 Uiso 1 1 calc R U . . .
H48 H 0.0595 0.6813 0.4494 0.089 Uiso 1 1 calc R U . . .
H49 H 0.1278 0.6989 0.4341 0.089 Uiso 1 1 calc R U . . .
O4 O 0.1434(3) 0.43852(18) 0.2107(3) 0.0377(16) Uani 1 1 d . . . . .
C48 C 0.1235(5) 0.4722(3) 0.1960(5) 0.032(2) Uani 1 1 d . . . . .
O5 O 0.1322(3) 0.49994(18) 0.2316(3) 0.0368(16) Uani 1 1 d . . . . .
C49 C 0.0832(5) 0.4783(3) 0.1241(5) 0.041(3) Uani 1 1 d . . . . .
C50 C 0.0306(6) 0.4458(3) 0.1049(5) 0.047(3) Uani 1 1 d . . . . .
C51 C -0.0406(6) 0.4519(4) 0.0947(6) 0.053(3) Uani 1 1 d . . . . .
H50 H -0.0577 0.4770 0.0967 0.064 Uiso 1 1 calc R U . . .
C52 C -0.0859(7) 0.4217(4) 0.0819(7) 0.068(4) Uani 1 1 d . . . . .
H51 H -0.1340 0.4262 0.0755 0.082 Uiso 1 1 calc R U . . .
C53 C -0.0619(8) 0.3848(5) 0.0782(6) 0.079(5) Uani 1 1 d . . . . .
H52 H -0.0933 0.3641 0.0693 0.095 Uiso 1 1 calc R U . . .
C54 C 0.0095(8) 0.3784(4) 0.0876(6) 0.075(4) Uani 1 1 d . . . . .
H53 H 0.0269 0.3533 0.0860 0.090 Uiso 1 1 calc DR U . . .
C55 C 0.0531(7) 0.4086(3) 0.0992(6) 0.055(3) Uani 1 1 d . . . . .
H54 H 0.1009 0.4042 0.1036 0.065 Uiso 1 1 calc R U . . .
C56 C 0.1395(6) 0.4754(3) 0.0869(6) 0.047(3) Uani 1 1 d . . . . .
C57 C 0.2087(5) 0.4812(3) 0.1115(6) 0.048(3) Uani 1 1 d . . . . .
H55 H 0.2241 0.4857 0.1555 0.058 Uiso 1 1 calc R U . . .
C58 C 0.2552(6) 0.4807(4) 0.0758(7) 0.065(4) Uani 1 1 d . . . . .
H56 H 0.3024 0.4844 0.0954 0.078 Uiso 1 1 calc R U . . .
C59 C 0.2366(7) 0.4749(4) 0.0128(6) 0.065(4) Uani 1 1 d . . . . .
H57 H 0.2697 0.4745 -0.0123 0.078 Uiso 1 1 calc R U . . .
C60 C 0.1662(7) 0.4696(4) -0.0141(6) 0.060(3) Uani 1 1 d . . . . .
H58 H 0.1510 0.4662 -0.0584 0.073 Uiso 1 1 calc R U . . .
C61 C 0.1197(6) 0.4693(3) 0.0225(6) 0.048(3) Uani 1 1 d . . . . .
H59 H 0.0726 0.4648 0.0035 0.058 Uiso 1 1 calc R U . . .
C62 C 0.0516(5) 0.5181(3) 0.1182(5) 0.040(2) Uani 1 1 d . . . . .
C63 C 0.0076(5) 0.5279(4) 0.1584(5) 0.046(3) Uani 1 1 d . . . . .
H60 H -0.0028 0.5098 0.1872 0.055 Uiso 1 1 calc R U . . .
C64 C -0.0203(5) 0.5646(3) 0.1549(5) 0.048(3) Uani 1 1 d . . . . .
H61 H -0.0493 0.5713 0.1822 0.058 Uiso 1 1 calc R U . . .
C65 C -0.0073(7) 0.5908(4) 0.1141(7) 0.065(4) Uani 1 1 d . . . . .
H62 H -0.0287 0.6151 0.1114 0.078 Uiso 1 1 calc R U . . .
C66 C 0.0381(7) 0.5820(3) 0.0758(6) 0.061(4) Uani 1 1 d . . . . .
H63 H 0.0498 0.6008 0.0488 0.074 Uiso 1 1 calc R U . . .
C67 C 0.0657(6) 0.5456(3) 0.0774(5) 0.045(3) Uani 1 1 d . . . . .
H64 H 0.0949 0.5395 0.0501 0.055 Uiso 1 1 calc R U . . .
O6 O 0.2113(3) 0.55943(18) 0.2841(3) 0.0373(16) Uani 1 1 d D . . . .
H65 H 0.197(5) 0.573(3) 0.310(3) 0.056 Uiso 1 1 d D U . . .
C68 C 0.2030(7) 0.5708(3) 0.2211(6) 0.055(3) Uani 1 1 d . . . . .
H66 H 0.1538 0.5726 0.2011 0.083 Uiso 1 1 calc R U . . .
H67 H 0.2246 0.5520 0.1986 0.083 Uiso 1 1 calc R U . . .
H68 H 0.2248 0.5956 0.2196 0.083 Uiso 1 1 calc R U . . .
B1 B 0.1663(6) 0.4453(3) 0.6397(6) 0.041(3) Uani 1 1 d . . . . .
C69 C 0.2304(5) 0.4590(3) 0.6070(6) 0.043(3) Uani 1 1 d . . . . .
C70 C 0.2331(5) 0.4544(3) 0.5463(5) 0.042(3) Uani 1 1 d . . . . .
H69 H 0.1973 0.4408 0.5189 0.050 Uiso 1 1 calc R U . . .
C71 C 0.2873(5) 0.4693(3) 0.5221(7) 0.051(3) Uani 1 1 d . . . . .
H70 H 0.2864 0.4664 0.4786 0.061 Uiso 1 1 calc R U . . .
C72 C 0.3418(5) 0.4880(3) 0.5614(6) 0.044(3) Uani 1 1 d . . . . .
H71 H 0.3787 0.4977 0.5453 0.053 Uiso 1 1 calc R U . . .
C73 C 0.3415(5) 0.4923(3) 0.6231(7) 0.055(3) Uani 1 1 d . . . . .
H72 H 0.3790 0.5047 0.6507 0.066 Uiso 1 1 calc R U . . .
C74 C 0.2848(5) 0.4782(3) 0.6472(6) 0.047(3) Uani 1 1 d . . . . .
H73 H 0.2844 0.4820 0.6902 0.056 Uiso 1 1 calc R U . . .
C75 C 0.1043(5) 0.4295(3) 0.5793(5) 0.037(2) Uani 1 1 d . . . . .
C76 C 0.0526(5) 0.4512(3) 0.5424(5) 0.040(3) Uani 1 1 d . . . . .
H74 H 0.0481 0.4771 0.5534 0.049 Uiso 1 1 calc R U . . .
C77 C 0.0071(6) 0.4366(3) 0.4903(6) 0.046(3) Uani 1 1 d . . . . .
H75 H -0.0279 0.4527 0.4671 0.056 Uiso 1 1 calc R U . . .
C78 C 0.0103(6) 0.4003(3) 0.4707(5) 0.044(3) Uani 1 1 d . . . . .
H76 H -0.0197 0.3911 0.4333 0.053 Uiso 1 1 calc R U . . .
C79 C 0.0602(5) 0.3773(3) 0.5084(6) 0.046(3) Uani 1 1 d . . . . .
H77 H 0.0626 0.3512 0.4981 0.056 Uiso 1 1 calc R U . . .
C80 C 0.1044(6) 0.3912(3) 0.5585(6) 0.046(3) Uani 1 1 d . . . . .
H78 H 0.1382 0.3745 0.5819 0.055 Uiso 1 1 calc R U . . .
C81 C 0.1879(6) 0.4107(3) 0.6892(6) 0.050(3) Uani 1 1 d . . . . .
C82 C 0.2537(7) 0.3959(3) 0.7081(7) 0.068(4) Uani 1 1 d . . . . .
H79 H 0.2887 0.4059 0.6897 0.082 Uiso 1 1 calc R U . . .
C83 C 0.2719(8) 0.3660(4) 0.7541(8) 0.084(5) Uani 1 1 d . . . . .
H80 H 0.3174 0.3561 0.7650 0.101 Uiso 1 1 calc R U . . .
C84 C 0.2205(8) 0.3519(4) 0.7821(9) 0.093(6) Uani 1 1 d . . . . .
H81 H 0.2311 0.3326 0.8133 0.112 Uiso 1 1 calc R U . . .
C85 C 0.1559(8) 0.3658(4) 0.7645(8) 0.080(4) Uani 1 1 d . . . . .
H82 H 0.1211 0.3566 0.7839 0.097 Uiso 1 1 calc R U . . .
C86 C 0.1403(7) 0.3935(3) 0.7184(6) 0.057(3) Uani 1 1 d . . . . .
H83 H 0.0936 0.4014 0.7055 0.069 Uiso 1 1 calc R U . . .
C87 C 0.1414(5) 0.4829(3) 0.6734(5) 0.042(3) Uani 1 1 d . . . . .
C88 C 0.1324(5) 0.4833(4) 0.7364(6) 0.054(3) Uani 1 1 d . . . . .
H84 H 0.1365 0.4602 0.7595 0.065 Uiso 1 1 calc R U . . .
C89 C 0.1179(6) 0.5162(4) 0.7644(7) 0.062(4) Uani 1 1 d . . . . .
H85 H 0.1135 0.5156 0.8069 0.074 Uiso 1 1 calc R U . . .
C90 C 0.1095(5) 0.5502(4) 0.7323(7) 0.059(3) Uani 1 1 d . . . . .
H86 H 0.0988 0.5727 0.7520 0.070 Uiso 1 1 calc R U . . .
C91 C 0.1167(5) 0.5509(3) 0.6715(7) 0.050(3) Uani 1 1 d . . . . .
H87 H 0.1100 0.5742 0.6487 0.059 Uiso 1 1 calc R U . . .
C92 C 0.1336(5) 0.5184(3) 0.6425(6) 0.048(3) Uani 1 1 d . . . . .
H88 H 0.1401 0.5201 0.6008 0.058 Uiso 1 1 calc R U . . .
B2 B 0.1386(6) 0.2144(3) 0.3488(6) 0.043(3) Uani 1 1 d . . . . .
C93 C 0.2020(5) 0.2431(3) 0.3724(5) 0.042(3) Uani 1 1 d . . . . .
C94 C 0.2267(6) 0.2665(3) 0.3327(6) 0.050(3) Uani 1 1 d . . . . .
H89 H 0.2044 0.2665 0.2892 0.060 Uiso 1 1 calc R U . . .
C95 C 0.2847(6) 0.2911(3) 0.3536(7) 0.059(3) Uani 1 1 d . . . . .
H90 H 0.2997 0.3072 0.3245 0.071 Uiso 1 1 calc R U . . .
C96 C 0.3177(5) 0.2913(3) 0.4145(5) 0.043(3) Uani 1 1 d . . . . .
H91 H 0.3571 0.3070 0.4280 0.051 Uiso 1 1 calc R U . . .
C97 C 0.2960(5) 0.2697(3) 0.4568(6) 0.046(3) Uani 1 1 d . . . . .
H92 H 0.3197 0.2702 0.4999 0.055 Uiso 1 1 calc R U . . .
C98 C 0.2372(6) 0.2460(3) 0.4367(6) 0.050(3) Uani 1 1 d . . . . .
H93 H 0.2211 0.2316 0.4673 0.060 Uiso 1 1 calc R U . . .
C99 C 0.0915(5) 0.2265(3) 0.2796(6) 0.045(3) Uani 1 1 d . . . . .
C100 C 0.0357(6) 0.2512(4) 0.2712(7) 0.069(4) Uani 1 1 d . . . . .
H94 H 0.0253 0.2615 0.3082 0.082 Uiso 1 1 calc R U . . .
C101 C -0.0059(7) 0.2619(4) 0.2144(8) 0.067(4) Uani 1 1 d . . . . .
H95 H -0.0431 0.2790 0.2129 0.080 Uiso 1 1 calc R U . . .
C102 C 0.0072(7) 0.2476(4) 0.1599(8) 0.074(5) Uani 1 1 d . . . . .
H96 H -0.0218 0.2538 0.1201 0.089 Uiso 1 1 calc DR U . . .
C103 C 0.0634(7) 0.2239(4) 0.1641(7) 0.062(3) Uani 1 1 d . . . . .
H97 H 0.0740 0.2144 0.1266 0.074 Uiso 1 1 calc R U . . .
C104 C 0.1051(6) 0.2137(3) 0.2233(6) 0.054(3) Uani 1 1 d . . . . .
H98 H 0.1437 0.1976 0.2248 0.064 Uiso 1 1 calc R U . . .
C105 C 0.1687(5) 0.1711(3) 0.3429(5) 0.042(3) Uani 1 1 d . . . . .
C106 C 0.1276(5) 0.1413(3) 0.3131(6) 0.050(3) Uani 1 1 d . . . . .
H99 H 0.0802 0.1463 0.2957 0.060 Uiso 1 1 calc R U . . .
C107 C 0.1516(6) 0.1049(3) 0.3075(6) 0.056(3) Uani 1 1 d . . . . .
H100 H 0.1212 0.0860 0.2859 0.068 Uiso 1 1 calc R U . . .
C108 C 0.2202(7) 0.0960(3) 0.3333(7) 0.061(3) Uani 1 1 d . . . . .
H101 H 0.2376 0.0711 0.3294 0.073 Uiso 1 1 calc R U . . .
C109 C 0.2622(6) 0.1245(3) 0.3647(6) 0.055(3) Uani 1 1 d . . . . .
H102 H 0.3091 0.1191 0.3836 0.067 Uiso 1 1 calc R U . . .
C110 C 0.2371(6) 0.1611(3) 0.3692(5) 0.044(3) Uani 1 1 d . . . . .
H103 H 0.2676 0.1800 0.3910 0.053 Uiso 1 1 calc R U . . .
C111 C 0.0883(5) 0.2143(3) 0.4005(6) 0.047(3) Uani 1 1 d . . . . .
C112 C 0.0560(5) 0.1820(3) 0.4178(6) 0.053(3) Uani 1 1 d . . . . .
H104 H 0.0639 0.1580 0.4006 0.064 Uiso 1 1 calc R U . . .
C113 C 0.0133(6) 0.1840(4) 0.4588(6) 0.054(3) Uani 1 1 d . . . . .
H105 H -0.0089 0.1615 0.4682 0.065 Uiso 1 1 calc R U . . .
C114 C 0.0018(6) 0.2180(4) 0.4869(6) 0.061(3) Uani 1 1 d . . . . .
H106 H -0.0277 0.2191 0.5154 0.073 Uiso 1 1 calc R U . . .
C115 C 0.0345(6) 0.2504(4) 0.4725(6) 0.055(3) Uani 1 1 d . . . . .
H107 H 0.0282 0.2739 0.4918 0.066 Uiso 1 1 calc R U . . .
C116 C 0.0765(6) 0.2486(3) 0.4297(6) 0.053(3) Uani 1 1 d . . . . .
H108 H 0.0977 0.2712 0.4199 0.064 Uiso 1 1 calc R U . . .
Cl1 Cl 0.4865(2) 0.47634(14) 0.2415(2) 0.0991(13) Uani 1 1 d . . . . .
Cl2 Cl 0.3750(2) 0.53046(17) 0.2107(3) 0.1165(17) Uani 1 1 d . . . . .
C117 C 0.3989(9) 0.4880(4) 0.2408(7) 0.076(4) Uani 1 1 d . . . . .
H109 H 0.3684 0.4685 0.2160 0.092 Uiso 1 1 calc R U . . .
H110 H 0.3928 0.4870 0.2846 0.092 Uiso 1 1 calc R U . . .
Cl3 Cl 0.1905(2) 0.29445(10) 0.5766(2) 0.0882(12) Uani 1 1 d . . . . .
Cl4 Cl 0.0753(2) 0.29491(12) 0.6381(2) 0.0941(13) Uani 1 1 d . . . . .
C118 C 0.1655(8) 0.2998(4) 0.6465(8) 0.084(5) Uani 1 1 d . . . . .
H111 H 0.1799 0.3252 0.6641 0.100 Uiso 1 1 calc R U . . .
H112 H 0.1894 0.2806 0.6770 0.100 Uiso 1 1 calc R U . . .
Cl5 Cl 0.3690(2) 0.52514(19) -0.1820(3) 0.0868(17) Uani 0.711(4) 1 d . . P A 1
Cl6 Cl 0.2662(3) 0.5498(2) -0.1153(3) 0.098(2) Uani 0.711(4) 1 d . . P A 1
C119 C 0.2905(9) 0.5433(9) -0.1852(10) 0.094(8) Uani 0.711(4) 1 d . . P A 1
H113 H 0.2562 0.5265 -0.2121 0.113 Uiso 0.711(4) 1 calc R U P A 1
H114 H 0.2878 0.5683 -0.2066 0.113 Uiso 0.711(4) 1 calc R U P A 1
Cl7 Cl 0.1636(6) 0.7516(4) 0.3005(11) 0.213(9) Uani 0.612(3) 1 d D U P B 1
Cl8 Cl 0.0555(8) 0.7812(5) 0.3633(7) 0.180(6) Uani 0.612(3) 1 d D U P B 1
C120 C 0.1061(19) 0.7882(7) 0.3084(17) 0.137(14) Uani 0.612(3) 1 d D U P B 1
H115 H 0.1331 0.8118 0.3200 0.164 Uiso 0.612(3) 1 calc R U P B 1
H116 H 0.0748 0.7926 0.2666 0.164 Uiso 0.612(3) 1 calc R U P B 1
Cl9 Cl 0.1482(13) 0.7618(6) 0.3446(10) 0.174(9) Uani 0.388(3) 1 d D U P C 2
Cl10 Cl 0.044(2) 0.8239(15) 0.316(2) 0.40(3) Uani 0.388(3) 1 d D U P C 2
C121 C 0.061(2) 0.7752(19) 0.338(6) 0.28(5) Uani 0.388(3) 1 d D U P C 2
H117 H 0.0483 0.7705 0.3786 0.338 Uiso 0.388(3) 1 calc R U P C 2
H118 H 0.0307 0.7589 0.3057 0.338 Uiso 0.388(3) 1 calc R U P C 2
Cl11 Cl 0.1719(4) 0.6965(2) -0.1189(5) 0.082(2) Uani 0.462(3) 1 d D U P D 1
Cl12 Cl 0.2285(6) 0.6530(3) -0.2109(5) 0.100(3) Uani 0.462(3) 1 d D U P D 1
C122 C 0.190(3) 0.6963(9) -0.1962(14) 0.122(16) Uani 0.462(3) 1 d D U P D 1
H119 H 0.1463 0.7000 -0.2285 0.147 Uiso 0.462(3) 1 calc R U P D 1
H120 H 0.2209 0.7177 -0.1997 0.147 Uiso 0.462(3) 1 calc R U P D 1
Cl13 Cl 0.195(2) 0.6878(19) -0.174(2) 0.31(3) Uani 0.268(3) 1 d D U P E 2
Cl14 Cl 0.253(4) 0.6099(15) -0.151(3) 0.35(3) Uani 0.268(3) 1 d D U P E 2
C123 C 0.213(19) 0.644(5) -0.209(2) 0.51(9) Uani 0.268(3) 1 d D U P E 2
H121 H 0.1700 0.6334 -0.2344 0.614 Uiso 0.268(3) 1 calc R U P E 2
H122 H 0.2442 0.6495 -0.2372 0.614 Uiso 0.268(3) 1 calc R U P E 2
Cl15 Cl 0.186(5) 0.713(2) -0.052(3) 0.39(4) Uani 0.269(3) 1 d D U P F 3
Cl16 Cl 0.194(3) 0.6532(17) -0.149(3) 0.31(3) Uani 0.269(3) 1 d D U P F 3
C124 C 0.221(16) 0.668(6) -0.068(5) 0.52(10) Uani 0.269(3) 1 d D U P F 3
H123 H 0.2717 0.6692 -0.0557 0.619 Uiso 0.269(3) 1 calc R U P F 3
H124 H 0.2063 0.6481 -0.0408 0.619 Uiso 0.269(3) 1 calc R U P F 3
Cl17 Cl 0.154(2) 0.3375(10) 0.0395(15) 0.370(19) Uani 0.621(3) 1 d D U P G 1
Cl18 Cl 0.1854(10) 0.3660(5) -0.0760(7) 0.210(7) Uani 0.621(3) 1 d D U P G 1
C125 C 0.198(3) 0.3729(13) 0.0063(12) 0.24(3) Uani 0.621(3) 1 d D U P G 1
H125 H 0.1807 0.3983 0.0145 0.290 Uiso 0.621(3) 1 calc R U P G 1
H126 H 0.2478 0.3719 0.0263 0.290 Uiso 0.621(3) 1 calc R U P G 1
Cl19 Cl 0.2143(9) 0.3674(6) 0.0486(9) 0.143(7) Uani 0.379(3) 1 d D U P H 2
Cl20 Cl 0.139(2) 0.3261(9) -0.0652(13) 0.260(15) Uani 0.379(3) 1 d D U P H 2
C126 C 0.140(2) 0.3662(12) -0.0152(17) 0.17(2) Uani 0.379(3) 1 d D U P H 2
H127 H 0.0984 0.3657 0.0019 0.203 Uiso 0.379(3) 1 calc R U P H 2
H128 H 0.1387 0.3897 -0.0405 0.203 Uiso 0.379(3) 1 calc R U P H 2
Cl21 Cl 0.0353(7) 0.6666(3) 0.2486(7) 0.104(5) Uani 0.382(4) 1 d D U P I 1
Cl22 Cl -0.058(2) 0.7021(9) 0.1369(13) 0.277(19) Uani 0.382(4) 1 d D U P I 1
C127 C 0.002(4) 0.7099(8) 0.210(3) 0.18(3) Uani 0.382(4) 1 d D U P I 1
H129 H -0.0208 0.7245 0.2386 0.220 Uiso 0.382(4) 1 calc R U P I 1
H130 H 0.0409 0.7255 0.2032 0.220 Uiso 0.382(4) 1 calc R U P I 1
Cl23 Cl -0.023(6) 0.704(3) 0.056(4) 0.62(6) Uani 0.398(4) 1 d D U P J 2
Cl24 Cl 0.017(2) 0.6848(12) 0.194(3) 0.38(3) Uani 0.398(4) 1 d D U P J 2
C128 C 0.043(8) 0.687(11) 0.121(6) 0.71(10) Uani 0.398(4) 1 d D U P J 2
H131 H 0.0570 0.6614 0.1108 0.847 Uiso 0.398(4) 1 calc R U P J 2
H132 H 0.0835 0.7040 0.1267 0.847 Uiso 0.398(4) 1 calc R U P J 2
Cl25 Cl -0.082(4) 0.3047(16) -0.041(5) 0.65(6) Uani 0.440(4) 1 d D U P K 3
Cl26 Cl 0.054(4) 0.267(2) 0.0097(17) 0.56(4) Uani 0.440(4) 1 d D U P K 3
C129 C -0.027(8) 0.265(5) -0.047(11) 0.63(9) Uani 0.440(4) 1 d D U P K 3
H133 H -0.0506 0.2414 -0.0419 0.753 Uiso 0.440(4) 1 calc R U P K 3
H134 H -0.0176 0.2653 -0.0899 0.753 Uiso 0.440(4) 1 calc R U P K 3
Cl27 Cl 0.1819(18) 0.6713(7) 0.1302(11) 0.262(13) Uani 0.466(4) 1 d D U P L 4
Cl28 Cl 0.106(5) 0.706(3) 0.006(3) 0.79(9) Uani 0.466(4) 1 d D U P L 4
C130 C 0.186(3) 0.696(2) 0.060(2) 0.26(3) Uani 0.466(4) 1 d D U P L 4
H135 H 0.2149 0.6811 0.0379 0.309 Uiso 0.466(4) 1 calc R U P L 4
H136 H 0.2098 0.7206 0.0725 0.309 Uiso 0.466(4) 1 calc R U P L 4
Cl29 Cl 0.4420(14) 0.4722(9) 0.0518(14) 0.201(11) Uani 0.355(4) 1 d D U P M 1
Cl30 Cl 0.4253(19) 0.5563(10) 0.0569(14) 0.263(18) Uani 0.355(4) 1 d D U P M 1
C131 C 0.405(4) 0.5141(12) 0.011(2) 0.28(3) Uani 0.355(4) 1 d D U P M 1
H137 H 0.4221 0.5168 -0.0281 0.330 Uiso 0.355(4) 1 calc R U P M 1
H138 H 0.3545 0.5111 -0.0015 0.330 Uiso 0.355(4) 1 calc R U P M 1
Cl31 Cl 0.461(3) 0.519(2) 0.072(3) 0.33(3) Uani 0.291(4) 1 d D U P N 2
Cl32 Cl 0.418(4) 0.444(2) 0.008(4) 0.40(4) Uani 0.291(4) 1 d D U P N 2
C132 C 0.481(4) 0.469(2) 0.067(4) 0.30(5) Uani 0.291(4) 1 d D U P N 2
H139 H 0.4836 0.4573 0.1086 0.357 Uiso 0.291(4) 1 calc R U P N 2
H140 H 0.5267 0.4668 0.0571 0.357 Uiso 0.291(4) 1 calc R U P N 2
Cl33 Cl 0.312(4) 0.754(3) 0.163(4) 0.61(6) Uani 0.485(4) 1 d D U P O 1
Cl34 Cl 0.168(3) 0.762(2) 0.177(5) 0.61(5) Uani 0.485(4) 1 d D U P O 1
C133 C 0.226(7) 0.735(8) 0.143(18) 0.84(12) Uani 0.485(4) 1 d D U P O 1
H141 H 0.2090 0.7349 0.0968 1.008 Uiso 0.485(4) 1 calc R U P O 1
H142 H 0.2266 0.7083 0.1580 1.008 Uiso 0.485(4) 1 calc R U P O 1
Cl35 Cl 0.088(4) 0.8041(18) 0.133(2) 0.55(4) Uani 0.553(4) 1 d D U P P 2
Cl36 Cl 0.178(4) 0.797(2) 0.040(4) 0.67(5) Uani 0.553(4) 1 d D U P P 2
C134 C 0.140(7) 0.8286(16) 0.087(6) 0.46(6) Uani 0.553(4) 1 d D U P P 2
H143 H 0.1103 0.8473 0.0595 0.548 Uiso 0.553(4) 1 calc R U P P 2
H144 H 0.1767 0.8428 0.1164 0.548 Uiso 0.553(4) 1 calc R U P P 2
Cl37 Cl -0.180(5) 0.7457(15) 0.209(5) 0.29(4) Uani 0.155(4) 1 d D U P Q 2
Cl38 Cl -0.042(5) 0.749(2) 0.178(4) 0.30(4) Uani 0.155(4) 1 d D U P Q 2
C135 C -0.089(5) 0.742(17) 0.238(6) 0.41(7) Uani 0.155(4) 1 d D U P Q 2
H145 H -0.0775 0.7169 0.2570 0.486 Uiso 0.155(4) 1 calc R U P Q 2
H146 H -0.0737 0.7616 0.2712 0.486 Uiso 0.155(4) 1 calc R U P Q 2
Cl39 Cl -0.102(4) 0.7608(19) 0.206(3) 0.32(3) Uani 0.264(4) 1 d D U P R 3
Cl40 Cl 0.007(4) 0.8078(17) 0.168(6) 0.46(5) Uani 0.264(4) 1 d D U P R 3
C136 C -0.024(14) 0.787(12) 0.232(4) 0.60(12) Uani 0.264(4) 1 d D U P R 3
H147 H 0.0124 0.7699 0.2557 0.720 Uiso 0.264(4) 1 calc R U P R 3
H148 H -0.0309 0.8076 0.2605 0.720 Uiso 0.264(4) 1 calc R U P R 3
O7 O 0.3860(13) 0.6328(7) 0.1994(12) 0.132(8) Uani 0.7 1 d D U P S 1
H149 H 0.3532 0.6283 0.1684 0.198 Uiso 0.7 1 calc R U P S 1
C137 C 0.418(5) 0.6680(17) 0.189(6) 0.48(8) Uani 0.7 1 d D U P S 1
H150 H 0.4565 0.6733 0.2254 0.720 Uiso 0.7 1 calc R U P S 1
H151 H 0.3844 0.6887 0.1849 0.720 Uiso 0.7 1 calc R U P S 1
H152 H 0.4354 0.6662 0.1509 0.720 Uiso 0.7 1 calc R U P S 1
O8 O 0.348(3) 0.6504(18) 0.159(3) 0.16(2) Uani 0.3 1 d D U P T 2
H153 H 0.3205 0.6397 0.1769 0.235 Uiso 0.3 1 calc R U P T 2
C138 C 0.407(4) 0.627(3) 0.162(6) 0.16(3) Uani 0.3 1 d D U P T 2
H154 H 0.4383 0.6388 0.1399 0.246 Uiso 0.3 1 calc R U P T 2
H155 H 0.3917 0.6020 0.1423 0.246 Uiso 0.3 1 calc R U P T 2
H156 H 0.4298 0.6226 0.2063 0.246 Uiso 0.3 1 calc R U P T 2
O9 O 0.2440(12) 0.5845(6) 0.0524(12) 0.167(9) Uani 0.8 1 d D U P U 4
H157 H 0.2628 0.5890 0.0904 0.251 Uiso 0.8 1 calc R U P U 4
C139 C 0.2508(16) 0.6171(8) 0.0146(14) 0.140(10) Uani 0.8 1 d D U P U 4
H158 H 0.2296 0.6117 -0.0297 0.211 Uiso 0.8 1 calc R U P U 4
H159 H 0.2997 0.6229 0.0192 0.211 Uiso 0.8 1 calc R U P U 4
H160 H 0.2277 0.6390 0.0286 0.211 Uiso 0.8 1 calc R U P U 4
O10 O 0.292(5) 0.744(3) 0.018(4) 0.51(6) Uani 0.75 1 d D U P V 1
H161 H 0.2507 0.7392 -0.0010 0.766 Uiso 0.75 1 calc R U P V 1
C140 C 0.335(2) 0.7163(10) -0.0009(16) 0.19(2) Uani 0.75 1 d D U P V 1
H162 H 0.3832 0.7214 0.0211 0.292 Uiso 0.75 1 calc R U P V 1
H163 H 0.3309 0.7180 -0.0465 0.292 Uiso 0.75 1 calc R U P V 1
H164 H 0.3222 0.6908 0.0100 0.292 Uiso 0.75 1 calc R U P V 1
O11 O 0.1439(17) 0.7936(11) -0.0351(11) 0.195(15) Uani 0.75 1 d D U P W 1
H165 H 0.1372 0.7867 -0.0729 0.293 Uiso 0.75 1 calc R U P W 1
C141 C 0.109(4) 0.8286(17) -0.032(4) 0.34(5) Uani 0.75 1 d D U P W 1
H166 H 0.1175 0.8369 0.0124 0.511 Uiso 0.75 1 calc R U P W 1
H167 H 0.0596 0.8251 -0.0485 0.511 Uiso 0.75 1 calc R U P W 1
H168 H 0.1263 0.8480 -0.0565 0.511 Uiso 0.75 1 calc R U P W 1
N11 N -0.0525(6) 0.3446(3) 0.3316(7) 0.065(4) Uani 0.8 1 d . U P X 1
C142 C -0.0767(6) 0.3167(3) 0.3371(7) 0.041(3) Uani 0.8 1 d . U P X 1
C143 C -0.1116(7) 0.2814(4) 0.3403(8) 0.051(4) Uani 0.8 1 d . U P X 1
H169 H -0.1169 0.2678 0.3002 0.076 Uiso 0.8 1 calc R U P X 1
H170 H -0.1570 0.2865 0.3483 0.076 Uiso 0.8 1 calc R U P X 1
H171 H -0.0846 0.2658 0.3745 0.076 Uiso 0.8 1 calc R U P X 1
N12 N 0.4330(11) 0.3742(7) 0.7059(15) 0.115(8) Uani 0.7 1 d . U P Y 1
C144 C 0.4321(11) 0.3964(8) 0.7397(16) 0.094(8) Uani 0.7 1 d . U P Y 1
C145 C 0.4373(10) 0.4266(7) 0.7813(14) 0.098(7) Uani 0.7 1 d . U P Y 1
H172 H 0.4549 0.4490 0.7633 0.147 Uiso 0.7 1 calc R U P Y 1
H173 H 0.4689 0.4199 0.8213 0.147 Uiso 0.7 1 calc R U P Y 1
H174 H 0.3918 0.4324 0.7887 0.147 Uiso 0.7 1 calc R U P Y 1
N13 N 0.368(3) 0.406(2) 0.941(3) 0.51(6) Uani 0.9 1 d . U P Z 1
C146 C 0.3260(18) 0.4240(11) 0.9025(17) 0.213(18) Uani 0.9 1 d . U P Z 1
C147 C 0.2737(13) 0.4468(14) 0.8551(11) 0.24(2) Uani 0.9 1 d . U P Z 1
H175 H 0.2670 0.4351 0.8134 0.367 Uiso 0.9 1 calc R U P Z 1
H176 H 0.2905 0.4729 0.8534 0.367 Uiso 0.9 1 calc R U P Z 1
H177 H 0.2298 0.4472 0.8680 0.367 Uiso 0.9 1 calc R U P Z 1
N14 N 0.3957(11) 0.6260(5) -0.1150(14) 0.154(9) Uani 1 1 d . U . . .
C148 C 0.420(3) 0.6306(13) -0.056(3) 0.43(5) Uani 1 1 d . U . . .
C149 C 0.448(6) 0.636(3) 0.003(4) 0.70(10) Uani 1 1 d . U . . .
H178 H 0.4154 0.6272 0.0282 1.054 Uiso 1 1 calc R U . . .
H179 H 0.4574 0.6629 0.0110 1.054 Uiso 1 1 calc R U . . .
H180 H 0.4904 0.6212 0.0153 1.054 Uiso 1 1 calc R U . . .

loop_
_atom_site_aniso_label
_atom_site_aniso_U_11
_atom_site_aniso_U_22
_atom_site_aniso_U_33
_atom_site_aniso_U_23
_atom_site_aniso_U_13
_atom_site_aniso_U_12
Fe1 0.0245(7) 0.0265(7) 0.0496(9) 0.0000(6) 0.0010(6) 0.0035(6)
Fe2 0.0224(7) 0.0262(7) 0.0462(9) -0.0010(6) -0.0002(6) -0.0016(6)
O1 0.038(4) 0.031(4) 0.063(5) 0.002(3) 0.009(4) 0.002(3)
O2 0.025(3) 0.030(4) 0.068(5) -0.004(3) 0.015(3) -0.005(3)
O3 0.019(3) 0.023(3) 0.042(4) 0.001(3) -0.003(3) 0.002(3)
N1 0.037(5) 0.022(4) 0.045(5) -0.004(4) 0.006(4) 0.005(4)
C1 0.032(5) 0.014(5) 0.060(7) 0.003(4) 0.002(5) -0.002(4)
C2 0.024(5) 0.039(6) 0.047(6) -0.005(5) 0.004(4) 0.004(4)
C3 0.028(5) 0.022(5) 0.052(6) -0.005(4) 0.002(5) -0.004(4)
N2 0.027(4) 0.022(4) 0.040(5) 0.003(3) 0.000(4) 0.004(3)
C4 0.040(6) 0.022(5) 0.060(7) -0.003(5) 0.006(5) 0.005(4)
C5 0.033(5) 0.019(5) 0.054(7) 0.002(4) 0.009(5) 0.005(4)
N3 0.032(4) 0.028(4) 0.041(5) 0.011(4) 0.007(4) 0.005(3)
C6 0.030(5) 0.026(5) 0.040(6) 0.002(4) -0.012(5) 0.013(4)
N4 0.039(5) 0.035(5) 0.044(5) 0.002(4) -0.002(4) 0.010(4)
C7 0.030(6) 0.045(6) 0.049(7) 0.005(5) 0.010(5) 0.001(5)
C8 0.032(5) 0.022(5) 0.044(6) 0.011(4) 0.000(5) 0.016(4)
C9 0.031(5) 0.030(5) 0.054(7) 0.002(5) 0.000(5) -0.001(4)
C10 0.038(6) 0.046(7) 0.062(8) 0.007(6) -0.004(6) 0.012(5)
C11 0.035(6) 0.050(7) 0.068(8) 0.005(6) 0.020(6) 0.016(5)
C12 0.021(5) 0.044(7) 0.084(9) -0.001(6) -0.015(6) 0.012(5)
C13 0.034(6) 0.035(6) 0.054(7) 0.008(5) -0.001(5) 0.007(5)
C14 0.048(7) 0.053(7) 0.041(6) 0.008(5) -0.004(5) 0.011(5)
C15 0.042(6) 0.018(5) 0.075(8) -0.001(5) 0.008(6) 0.007(4)
C16 0.043(6) 0.028(5) 0.050(6) 0.007(5) 0.011(5) -0.002(5)
N5 0.034(5) 0.035(5) 0.052(5) -0.004(4) 0.005(4) 0.003(4)
C17 0.039(6) 0.042(6) 0.048(7) -0.003(5) -0.002(5) 0.013(5)
N6 0.050(6) 0.047(6) 0.075(7) -0.014(5) 0.011(5) 0.005(5)
C18 0.038(6) 0.038(6) 0.060(7) -0.011(5) 0.013(5) -0.003(5)
C19 0.034(6) 0.040(6) 0.068(8) -0.007(6) 0.005(5) 0.015(5)
C20 0.050(7) 0.051(7) 0.064(8) -0.014(6) 0.027(6) 0.010(6)
C21 0.071(10) 0.065(9) 0.090(11) -0.003(8) 0.022(8) 0.014(8)
C22 0.039(7) 0.098(13) 0.108(12) -0.015(10) 0.009(8) -0.009(8)
C23 0.038(7) 0.074(10) 0.086(10) -0.015(8) 0.021(7) 0.013(6)
C24 0.074(9) 0.054(8) 0.072(9) -0.027(7) 0.013(7) 0.010(7)
C25 0.077(10) 0.073(10) 0.102(12) -0.043(9) 0.021(9) 0.007(8)
C26 0.017(4) 0.022(5) 0.040(5) 0.000(4) 0.011(4) 0.007(4)
C27 0.026(5) 0.029(5) 0.041(6) 0.001(4) -0.007(4) 0.003(4)
N7 0.032(4) 0.022(4) 0.026(4) -0.003(3) -0.006(3) 0.007(3)
C28 0.023(5) 0.021(5) 0.053(6) 0.002(5) -0.005(4) 0.002(4)
N8 0.023(4) 0.034(5) 0.046(5) -0.011(4) -0.008(4) 0.006(4)
C29 0.023(5) 0.042(6) 0.052(6) -0.009(5) 0.006(5) 0.008(4)
C30 0.026(5) 0.027(5) 0.049(6) -0.004(5) -0.012(4) 0.004(4)
C31 0.017(5) 0.045(6) 0.061(7) -0.008(5) 0.004(5) -0.007(4)
C32 0.027(6) 0.054(7) 0.088(9) -0.015(7) 0.011(6) 0.007(5)
C33 0.019(5) 0.054(7) 0.077(8) -0.002(6) -0.004(5) 0.002(5)
C34 0.048(7) 0.036(6) 0.065(8) 0.006(5) 0.005(6) -0.003(5)
C35 0.035(6) 0.028(5) 0.051(6) 0.001(5) 0.006(5) 0.004(4)
C36 0.025(5) 0.051(7) 0.063(7) -0.016(6) -0.002(5) -0.002(5)
C37 0.038(6) 0.016(5) 0.059(7) 0.001(5) 0.000(5) 0.002(4)
C38 0.028(5) 0.038(6) 0.052(7) -0.002(5) -0.002(5) 0.007(5)
N9 0.030(5) 0.023(4) 0.066(6) 0.000(4) 0.003(4) -0.006(4)
C39 0.027(5) 0.028(5) 0.054(6) 0.005(5) 0.000(5) 0.003(4)
N10 0.031(4) 0.029(5) 0.063(6) -0.005(4) 0.012(4) 0.004(4)
C40 0.030(5) 0.020(5) 0.058(7) -0.005(5) -0.003(5) 0.006(4)
C41 0.026(5) 0.028(6) 0.079(9) -0.001(5) 0.006(6) -0.002(4)
C42 0.040(6) 0.028(6) 0.095(10) 0.002(6) 0.013(7) -0.012(5)
C43 0.047(7) 0.054(8) 0.090(10) -0.005(7) 0.019(7) -0.008(6)
C44 0.036(7) 0.042(7) 0.126(14) -0.011(8) 0.012(8) 0.000(6)
C45 0.032(6) 0.028(6) 0.099(10) -0.026(6) 0.004(6) -0.004(5)
C46 0.039(6) 0.033(6) 0.078(8) 0.007(6) 0.012(6) -0.002(5)
C47 0.044(7) 0.040(7) 0.089(9) -0.014(6) 0.006(6) -0.016(5)
O4 0.037(4) 0.024(4) 0.051(4) -0.001(3) 0.007(3) 0.003(3)
C48 0.024(5) 0.027(6) 0.040(6) 0.002(5) -0.001(4) -0.002(4)
O5 0.030(4) 0.028(4) 0.048(4) -0.001(3) -0.001(3) -0.002(3)
C49 0.029(5) 0.034(6) 0.058(7) 0.005(5) 0.005(5) 0.005(4)
C50 0.046(7) 0.041(6) 0.047(7) -0.001(5) -0.005(5) -0.007(5)
C51 0.037(6) 0.056(7) 0.065(8) 0.005(6) 0.010(6) -0.005(6)
C52 0.040(7) 0.082(11) 0.079(10) -0.012(8) 0.007(6) -0.016(7)
C53 0.083(11) 0.092(12) 0.048(8) 0.000(7) -0.015(7) -0.053(10)
C54 0.098(12) 0.041(7) 0.069(9) 0.005(6) -0.016(8) -0.032(7)
C55 0.061(8) 0.038(7) 0.054(7) 0.006(5) -0.008(6) 0.001(6)
C56 0.043(6) 0.027(5) 0.065(8) -0.001(5) 0.001(6) 0.004(5)
C57 0.028(6) 0.052(7) 0.057(7) 0.000(6) -0.006(5) 0.000(5)
C58 0.027(6) 0.090(10) 0.076(10) 0.005(8) 0.008(6) 0.004(6)
C59 0.056(8) 0.099(11) 0.041(7) -0.003(7) 0.013(6) 0.007(7)
C60 0.064(8) 0.067(8) 0.044(7) 0.001(6) -0.001(6) 0.009(7)
C61 0.034(6) 0.055(7) 0.054(7) 0.001(6) 0.008(6) 0.005(5)
C62 0.035(6) 0.036(6) 0.041(6) 0.003(5) -0.005(5) -0.003(5)
C63 0.031(6) 0.069(8) 0.029(6) -0.004(5) -0.010(5) 0.014(5)
C64 0.037(6) 0.060(8) 0.047(7) -0.003(6) 0.009(5) 0.009(5)
C65 0.072(9) 0.040(7) 0.083(10) 0.008(7) 0.016(8) 0.021(6)
C66 0.070(9) 0.045(7) 0.052(7) 0.018(6) -0.021(7) -0.008(6)
C67 0.040(6) 0.038(6) 0.053(7) 0.006(5) 0.000(5) 0.005(5)
O6 0.036(4) 0.022(3) 0.053(5) -0.003(3) 0.008(3) 0.000(3)
C68 0.062(8) 0.046(7) 0.058(8) -0.010(6) 0.015(6) -0.020(6)
B1 0.042(7) 0.026(6) 0.048(7) 0.003(5) -0.003(6) 0.004(5)
C69 0.027(5) 0.030(6) 0.063(8) 0.001(5) -0.006(5) 0.011(4)
C70 0.037(6) 0.029(5) 0.055(7) -0.001(5) 0.002(5) 0.007(5)
C71 0.024(5) 0.034(6) 0.093(9) 0.007(6) 0.013(6) 0.023(5)
C72 0.034(6) 0.036(6) 0.065(8) 0.003(5) 0.016(6) 0.003(5)
C73 0.024(6) 0.041(6) 0.097(11) -0.002(6) 0.010(6) 0.006(5)
C74 0.029(6) 0.042(6) 0.069(8) -0.002(6) 0.009(5) 0.008(5)
C75 0.025(5) 0.029(5) 0.058(7) 0.006(5) 0.008(5) 0.000(4)
C76 0.031(5) 0.028(5) 0.059(7) 0.009(5) 0.004(5) -0.001(4)
C77 0.044(6) 0.029(6) 0.063(7) 0.009(5) 0.005(6) 0.006(5)
C78 0.049(6) 0.032(6) 0.041(6) 0.000(5) -0.009(5) -0.003(5)
C79 0.040(6) 0.025(5) 0.075(8) -0.006(5) 0.015(6) -0.007(5)
C80 0.036(6) 0.029(6) 0.071(8) 0.001(5) 0.009(6) 0.000(5)
C81 0.049(7) 0.038(6) 0.061(7) 0.006(6) 0.007(6) -0.007(5)
C82 0.063(8) 0.041(7) 0.090(10) 0.008(7) -0.005(7) -0.005(6)
C83 0.067(9) 0.062(9) 0.104(12) 0.005(9) -0.020(9) -0.009(8)
C84 0.064(10) 0.068(10) 0.130(14) 0.046(10) -0.013(9) -0.021(8)
C85 0.077(10) 0.057(9) 0.101(12) 0.000(8) 0.006(9) -0.026(8)
C86 0.071(8) 0.032(6) 0.061(8) 0.013(6) 0.000(7) 0.010(6)
C87 0.023(5) 0.037(6) 0.062(7) -0.011(5) 0.002(5) -0.003(4)
C88 0.030(6) 0.073(9) 0.057(8) -0.010(6) 0.006(5) -0.005(6)
C89 0.036(6) 0.073(10) 0.077(9) -0.025(8) 0.016(6) -0.006(6)
C90 0.024(6) 0.056(8) 0.090(10) -0.018(7) 0.002(6) -0.009(5)
C91 0.026(5) 0.040(6) 0.083(9) -0.004(6) 0.012(6) -0.009(5)
C92 0.027(5) 0.036(6) 0.078(8) -0.009(6) 0.006(5) -0.002(5)
B2 0.041(7) 0.031(6) 0.054(8) -0.008(6) 0.006(6) 0.004(5)
C93 0.037(6) 0.027(5) 0.056(7) 0.008(5) 0.001(5) 0.004(4)
C94 0.041(6) 0.023(5) 0.076(8) 0.009(5) -0.005(6) 0.013(5)
C95 0.048(7) 0.021(5) 0.100(11) -0.001(6) 0.002(7) -0.004(5)
C96 0.025(5) 0.043(6) 0.052(7) 0.004(5) -0.006(5) -0.003(5)
C97 0.032(6) 0.048(7) 0.053(7) -0.019(6) 0.003(5) 0.001(5)
C98 0.048(7) 0.034(6) 0.062(8) -0.005(5) -0.001(6) 0.011(5)
C99 0.038(6) 0.025(5) 0.063(8) -0.009(5) -0.006(5) -0.006(5)
C100 0.046(7) 0.063(8) 0.087(10) 0.016(7) -0.004(7) 0.003(6)
C101 0.044(7) 0.059(8) 0.089(11) 0.004(8) -0.001(7) 0.001(6)
C102 0.052(8) 0.038(7) 0.110(13) 0.026(8) -0.026(8) -0.029(6)
C103 0.054(8) 0.050(7) 0.079(9) -0.016(7) 0.008(7) -0.010(6)
C104 0.050(7) 0.027(6) 0.073(9) 0.005(6) -0.007(6) -0.012(5)
C105 0.038(6) 0.035(6) 0.049(6) 0.007(5) 0.000(5) 0.006(5)
C106 0.031(6) 0.035(6) 0.078(8) 0.014(6) -0.004(5) -0.003(5)
C107 0.051(7) 0.041(7) 0.071(8) 0.008(6) 0.002(6) 0.004(6)
C108 0.060(8) 0.039(7) 0.090(10) -0.002(6) 0.032(7) 0.013(6)
C109 0.040(6) 0.040(7) 0.083(9) 0.011(6) 0.008(6) 0.005(5)
C110 0.044(6) 0.024(5) 0.065(7) 0.008(5) 0.015(6) 0.000(5)
C111 0.030(5) 0.038(6) 0.067(8) 0.006(5) -0.003(5) -0.004(5)
C112 0.028(6) 0.043(7) 0.086(9) -0.001(6) 0.008(6) -0.001(5)
C113 0.032(6) 0.061(8) 0.067(8) -0.004(6) 0.007(6) -0.009(5)
C114 0.031(6) 0.079(10) 0.074(9) -0.009(7) 0.013(6) 0.007(6)
C115 0.045(7) 0.051(7) 0.061(8) -0.005(6) -0.006(6) 0.010(6)
C116 0.038(6) 0.038(6) 0.083(9) -0.005(6) 0.012(6) -0.011(5)
Cl1 0.070(2) 0.108(3) 0.120(4) 0.000(3) 0.022(2) -0.004(2)
Cl2 0.068(3) 0.128(4) 0.144(4) 0.014(3) 0.005(3) 0.008(3)
C117 0.106(12) 0.065(9) 0.070(9) -0.002(7) 0.046(9) -0.005(8)
Cl3 0.111(3) 0.048(2) 0.107(3) 0.0068(19) 0.029(3) 0.004(2)
Cl4 0.094(3) 0.075(3) 0.110(3) -0.002(2) 0.016(2) 0.001(2)
C118 0.081(10) 0.050(8) 0.114(13) 0.008(8) 0.010(9) -0.001(7)
Cl5 0.046(3) 0.111(4) 0.102(4) 0.018(3) 0.014(3) 0.011(3)
Cl6 0.075(4) 0.145(6) 0.075(4) -0.010(4) 0.020(3) -0.012(4)
C119 0.031(10) 0.17(3) 0.073(14) -0.013(15) 0.004(9) -0.012(12)
Cl7 0.109(8) 0.130(10) 0.36(2) -0.086(13) -0.033(10) 0.023(7)
Cl8 0.195(13) 0.219(14) 0.137(11) 0.022(9) 0.060(9) -0.087(11)
C120 0.24(4) 0.061(17) 0.13(3) 0.035(18) 0.10(3) 0.040(18)
Cl9 0.23(2) 0.126(15) 0.137(15) 0.064(13) -0.022(15) 0.026(14)
Cl10 0.30(4) 0.51(6) 0.35(5) -0.16(5) -0.03(4) 0.29(5)
C121 0.18(4) 0.50(7) 0.21(9) 0.06(7) 0.14(6) -0.11(5)
Cl11 0.069(5) 0.067(5) 0.109(7) 0.012(5) 0.020(5) -0.001(4)
Cl12 0.083(6) 0.132(8) 0.086(6) -0.003(6) 0.024(5) 0.014(6)
C122 0.13(4) 0.14(3) 0.09(2) -0.07(3) 0.00(3) -0.01(3)
Cl13 0.14(3) 0.52(7) 0.21(4) 0.21(5) -0.05(3) -0.07(4)
Cl14 0.48(9) 0.32(5) 0.26(5) 0.02(5) 0.09(6) -0.20(5)
C123 0.48(14) 0.54(10) 0.49(12) 0.15(6) 0.06(9) -0.02(10)
Cl15 0.52(10) 0.37(7) 0.29(6) -0.06(5) 0.12(7) -0.25(7)
Cl16 0.32(6) 0.28(5) 0.40(7) 0.07(5) 0.22(6) 0.10(5)
C124 0.52(15) 0.55(12) 0.46(9) -0.03(10) 0.09(10) -0.02(9)
Cl17 0.45(4) 0.34(3) 0.39(4) 0.13(3) 0.25(4) 0.11(3)
Cl18 0.244(17) 0.196(15) 0.195(12) 0.004(11) 0.062(12) 0.074(13)
C125 0.35(7) 0.19(5) 0.168(17) 0.09(4) 0.03(5) 0.11(4)
Cl19 0.139(13) 0.156(16) 0.126(12) 0.037(10) 0.016(10) 0.096(12)
Cl20 0.36(5) 0.19(3) 0.22(3) -0.019(19) 0.04(3) -0.03(3)
C126 0.24(5) 0.21(5) 0.04(2) 0.01(3) 0.00(2) -0.10(5)
Cl21 0.096(8) 0.066(7) 0.123(10) 0.028(6) -0.027(7) -0.009(6)
Cl22 0.37(4) 0.23(3) 0.17(2) 0.10(2) -0.07(2) 0.01(3)
C127 0.18(6) 0.10(4) 0.23(5) 0.04(4) -0.05(4) 0.05(4)
Cl23 0.62(12) 0.58(13) 0.74(9) -0.02(11) 0.31(10) -0.03(11)
Cl24 0.22(4) 0.20(4) 0.72(8) -0.12(5) 0.14(5) -0.02(3)
C128 0.71(14) 0.74(16) 0.72(10) -0.04(10) 0.26(7) -0.01(10)
Cl25 0.87(10) 0.33(5) 0.77(12) -0.36(7) 0.22(8) -0.25(5)
Cl26 0.81(9) 0.73(10) 0.17(3) 0.04(4) 0.21(4) -0.31(7)
C129 0.60(10) 0.66(12) 0.65(13) 0.04(10) 0.19(7) -0.03(8)
Cl27 0.39(4) 0.19(2) 0.206(19) 0.065(16) 0.08(2) 0.09(2)
Cl28 0.89(13) 0.96(16) 0.34(6) 0.12(7) -0.25(8) 0.32(12)
C130 0.33(6) 0.37(8) 0.13(3) -0.01(3) 0.16(3) 0.07(7)
Cl29 0.15(2) 0.32(3) 0.15(2) -0.02(2) 0.073(17) -0.07(2)
Cl30 0.26(4) 0.36(3) 0.19(3) 0.15(3) 0.09(2) 0.16(3)
C131 0.15(7) 0.42(5) 0.28(9) 0.10(3) 0.11(7) -0.03(6)
Cl31 0.33(7) 0.42(6) 0.24(5) 0.06(5) 0.07(4) -0.09(6)
Cl32 0.34(7) 0.54(9) 0.32(7) -0.10(7) 0.10(6) -0.09(8)
C132 0.29(9) 0.37(6) 0.29(8) 0.04(7) 0.18(6) -0.20(6)
Cl33 0.84(10) 0.59(11) 0.48(10) -0.08(7) 0.35(10) 0.11(10)
Cl34 0.51(7) 0.47(8) 0.76(13) -0.09(8) 0.00(8) -0.24(7)
C133 0.85(11) 0.85(16) 0.81(16) 0.02(10) 0.18(10) 0.05(8)
Cl35 0.73(9) 0.52(7) 0.31(4) -0.01(4) -0.08(4) -0.36(7)
Cl36 0.67(10) 0.46(8) 0.88(12) -0.29(8) 0.15(8) -0.05(7)
C134 0.40(10) 0.50(11) 0.44(10) -0.04(7) 0.05(8) -0.05(7)
Cl37 0.43(8) 0.07(3) 0.32(10) 0.03(4) 0.02(6) 0.05(5)
Cl38 0.47(9) 0.17(6) 0.25(7) -0.09(5) 0.05(6) 0.11(6)
C135 0.40(8) 0.40(8) 0.41(8) 0.000(10) 0.09(2) 0.000(10)
Cl39 0.40(7) 0.34(7) 0.26(5) 0.11(5) 0.14(5) 0.27(6)
Cl40 0.51(10) 0.18(5) 0.69(13) 0.08(7) 0.16(10) 0.13(5)
C136 0.61(13) 0.60(16) 0.61(14) 0.03(9) 0.17(9) 0.02(9)
O7 0.093(15) 0.138(18) 0.16(2) -0.047(17) 0.017(15) 0.001(13)
C137 0.46(12) 0.42(9) 0.66(15) 0.17(10) 0.33(11) -0.17(9)
O8 0.12(4) 0.14(4) 0.17(5) -0.01(4) -0.06(4) -0.02(3)
C138 0.17(4) 0.16(4) 0.17(4) -0.01(2) 0.03(2) 0.002(19)
O9 0.142(17) 0.148(18) 0.20(2) 0.012(14) 0.009(16) -0.041(14)
C139 0.13(2) 0.14(2) 0.16(3) -0.020(16) 0.04(2) -0.04(2)
O10 0.62(12) 0.56(12) 0.38(8) 0.04(8) 0.19(8) 0.16(9)
C140 0.29(5) 0.12(2) 0.12(2) 0.09(2) -0.08(3) -0.07(3)
O11 0.20(3) 0.29(4) 0.091(15) -0.043(19) 0.034(16) -0.12(3)
C141 0.26(7) 0.37(8) 0.36(10) 0.21(7) 0.01(6) 0.06(6)
N11 0.039(7) 0.032(6) 0.120(12) -0.015(7) 0.010(7) -0.011(5)
C142 0.014(6) 0.025(6) 0.084(10) 0.003(6) 0.012(6) 0.000(5)
C143 0.031(7) 0.038(7) 0.083(11) -0.001(7) 0.014(7) -0.008(6)
N12 0.083(14) 0.074(15) 0.21(3) 0.032(13) 0.076(17) 0.021(12)
C144 0.068(14) 0.065(15) 0.17(3) 0.053(12) 0.065(17) 0.028(13)
C145 0.038(10) 0.075(14) 0.17(2) 0.030(12) 0.007(13) -0.019(11)
N13 0.28(6) 0.64(12) 0.53(11) 0.15(8) -0.09(7) 0.16(7)
C146 0.18(3) 0.26(4) 0.17(3) -0.11(3) -0.03(2) 0.05(3)
C147 0.104(18) 0.55(7) 0.070(14) -0.10(2) -0.004(13) 0.13(3)
N14 0.157(17) 0.089(12) 0.26(3) -0.001(14) 0.131(19) -0.020(11)
C148 0.54(9) 0.53(9) 0.22(3) 0.09(5) 0.12(5) -0.11(7)
C149 1.0(2) 0.70(16) 0.31(5) -0.19(11) 0.03(10) -0.13(15)

loop_
_atom_type_symbol
_atom_type_description
_atom_type_scat_dispersion_real
_atom_type_scat_dispersion_imag
_atom_type_scat_source
C C 0.0033 0.0016 'International Tables Vol C Tables 4.2.6.8 and 6.1.1.4'
H H 0.0000 0.0000 'International Tables Vol C Tables 4.2.6.8 and 6.1.1.4'
N N 0.0061 0.0033 'International Tables Vol C Tables 4.2.6.8 and 6.1.1.4'
O O 0.0106 0.0060 'International Tables Vol C Tables 4.2.6.8 and 6.1.1.4'
Fe Fe 0.3463 0.8444 'International Tables Vol C Tables 4.2.6.8 and 6.1.1.4'
B B 0.0013 0.0007 'International Tables Vol C Tables 4.2.6.8 and 6.1.1.4'
Cl Cl 0.1484 0.1585 'International Tables Vol C Tables 4.2.6.8 and 6.1.1.4'

loop_
_geom_angle_atom_site_label_1
_geom_angle_atom_site_label_2
_geom_angle_atom_site_label_3
_geom_angle
O1 Fe1 O3 89.7(3)
O1 Fe1 O4 94.0(3)
O3 Fe1 O4 86.9(3)
O1 Fe1 N5 112.5(3)
O3 Fe1 N5 156.2(3)
O4 Fe1 N5 83.2(3)
O1 Fe1 N3 99.3(3)
O3 Fe1 N3 89.8(3)
O4 Fe1 N3 166.3(3)
N5 Fe1 N3 94.6(3)
O1 Fe1 N1 169.2(3)
O3 Fe1 N1 79.5(3)
O4 Fe1 N1 86.6(3)
N5 Fe1 N1 78.3(3)
N3 Fe1 N1 79.7(3)
O2 Fe2 O3 88.5(3)
O2 Fe2 O6 93.6(3)
O3 Fe2 O6 169.9(3)
O2 Fe2 O5 94.4(3)
O3 Fe2 O5 87.1(3)
O6 Fe2 O5 82.8(3)
O2 Fe2 N7 103.0(3)
O3 Fe2 N7 106.7(3)
O6 Fe2 N7 82.4(3)
O5 Fe2 N7 157.8(3)
O2 Fe2 N2 165.2(3)
O3 Fe2 N2 77.3(3)
O6 Fe2 N2 101.0(3)
O5 Fe2 N2 89.3(3)
N7 Fe2 N2 77.4(3)
O2 O1 Fe1 118.7(5)
O1 O2 Fe2 122.6(5)
C2 O3 Fe2 121.0(5)
C2 O3 Fe1 118.9(5)
Fe2 O3 Fe1 111.7(3)
C4 N1 C1 115.2(8)
C4 N1 C15 109.4(7)
C1 N1 C15 110.2(7)
C4 N1 Fe1 110.0(6)
C1 N1 Fe1 104.6(5)
C15 N1 Fe1 107.0(6)
N1 C1 C2 110.1(8)
N1 C1 H1 109.6
C2 C1 H1 109.6
N1 C1 H2 109.6
C2 C1 H2 109.6
H1 C1 H2 108.1
O3 C2 C3 109.6(8)
O3 C2 C1 109.9(8)
C3 C2 C1 106.7(8)
O3 C2 H3 110.2
C3 C2 H3 110.2
C1 C2 H3 110.2
N2 C3 C2 112.3(8)
N2 C3 H4 109.2
C2 C3 H4 109.1
N2 C3 H5 109.2
C2 C3 H5 109.1
H4 C3 H5 107.9
C3 N2 C26 110.2(7)
C3 N2 C37 108.6(7)
C26 N2 C37 111.2(7)
C3 N2 Fe2 102.7(6)
C26 N2 Fe2 107.8(5)
C37 N2 Fe2 116.0(6)
N1 C4 C5 111.3(8)
N1 C4 H6 109.4
C5 C4 H6 109.4
N1 C4 H7 109.4
C5 C4 H7 109.4
H6 C4 H7 108.0
C7 C5 N3 109.1(9)
C7 C5 C4 130.8(10)
N3 C5 C4 119.8(9)
C6 N3 C5 106.6(8)
C6 N3 Fe1 138.0(7)
C5 N3 Fe1 111.5(6)
N4 C6 N3 109.8(9)
N4 C6 C8 128.0(8)
N3 C6 C8 122.3(9)
C6 N4 C7 108.3(8)
C6 N4 C14 127.1(9)
C7 N4 C14 124.3(9)
C5 C7 N4 106.1(9)
C5 C7 H8 126.9
N4 C7 H8 126.9
C9 C8 C13 120.0(10)
C9 C8 C6 117.6(9)
C13 C8 C6 122.4(9)
C8 C9 C10 120.0(10)
C8 C9 H9 120.0
C10 C9 H9 120.0
C11 C10 C9 119.0(12)
C11 C10 H10 120.5
C9 C10 H10 120.5
C10 C11 C12 120.7(11)
C10 C11 H11 119.7
C12 C11 H11 119.7
C13 C12 C11 120.9(11)
C13 C12 H12 119.5
C11 C12 H12 119.5
C12 C13 C8 119.3(11)
C12 C13 H13 120.3
C8 C13 H13 120.3
N4 C14 H14 109.5
N4 C14 H15 109.5
H14 C14 H15 109.5
N4 C14 H16 109.5
H14 C14 H16 109.5
H15 C14 H16 109.5
C16 C15 N1 108.0(9)
C16 C15 H17 110.1
N1 C15 H17 110.1
C16 C15 H18 110.1
N1 C15 H18 110.1
H17 C15 H18 108.4
C18 C16 N5 106.2(9)
C18 C16 C15 132.5(10)
N5 C16 C15 121.2(9)
C17 N5 C16 107.6(9)
C17 N5 Fe1 140.5(7)
C16 N5 Fe1 111.5(7)
N6 C17 N5 108.0(10)
N6 C17 C19 126.0(10)
N5 C17 C19 125.8(10)
C17 N6 C18 110.0(9)
C17 N6 C25 126.7(11)
C18 N6 C25 123.3(11)
N6 C18 C16 108.1(10)
N6 C18 H19 125.9
C16 C18 H19 125.9
C20 C19 C24 119.4(11)
C20 C19 C17 119.7(9)
C24 C19 C17 120.9(11)
C19 C20 C21 118.2(11)
C19 C20 H20 120.9
C21 C20 H20 120.9
C20 C21 C22 120.5(15)
C20 C21 H21 119.7
C22 C21 H21 119.7
C23 C22 C21 121.4(14)
C23 C22 H22 119.3
C21 C22 H22 119.3
C22 C23 C24 119.8(13)
C22 C23 H23 120.1
C24 C23 H23 120.1
C23 C24 C19 120.7(14)
C23 C24 H24 119.7
C19 C24 H24 119.7
N6 C25 H25 109.5
N6 C25 H26 109.5
H25 C25 H26 109.5
N6 C25 H27 109.5
H25 C25 H27 109.5
H26 C25 H27 109.5
N2 C26 C27 109.0(7)
N2 C26 H28 109.9
C27 C26 H28 109.9
N2 C26 H29 109.9
C27 C26 H29 109.9
H28 C26 H29 108.3
C29 C27 N7 110.2(8)
C29 C27 C26 131.1(9)
N7 C27 C26 118.7(8)
C28 N7 C27 105.0(8)
C28 N7 Fe2 137.1(7)
C27 N7 Fe2 115.6(6)
N8 C28 N7 110.3(9)
N8 C28 C30 123.7(8)
N7 C28 C30 126.0(9)
C28 N8 C29 108.7(8)
C28 N8 C36 127.2(9)
C29 N8 C36 123.9(9)
C27 C29 N8 105.7(9)
C27 C29 H30 127.1
N8 C29 H30 127.1
C31 C30 C35 120.0(10)
C31 C30 C28 120.9(9)
C35 C30 C28 118.9(9)
C30 C31 C32 120.6(11)
C30 C31 H31 119.7
C32 C31 H31 119.7
C31 C32 C33 119.1(11)
C31 C32 H32 120.5
C33 C32 H32 120.5
C34 C33 C32 119.5(11)
C34 C33 H33 120.3
C32 C33 H33 120.3
C33 C34 C35 122.3(11)
C33 C34 H34 118.9
C35 C34 H34 118.9
C30 C35 C34 118.4(10)
C30 C35 H35 120.8
C34 C35 H35 120.8
N8 C36 H36 109.5
N8 C36 H37 109.5
H36 C36 H37 109.5
N8 C36 H38 109.5
H36 C36 H38 109.5
H37 C36 H38 109.5
N2 C37 C38 113.7(8)
N2 C37 H39 108.8
C38 C37 H39 108.8
N2 C37 H40 108.8
C38 C37 H40 108.8
H39 C37 H40 107.7
C40 C38 N9 110.3(9)
C40 C38 C37 129.7(10)
N9 C38 C37 120.0(9)
C39 N9 C38 105.9(9)
N9 C39 N10 109.1(8)
N9 C39 C41 123.1(10)
N10 C39 C41 127.8(9)
C40 N10 C39 107.9(8)
C40 N10 C47 124.5(9)
C39 N10 C47 127.6(9)
C38 C40 N10 106.8(10)
C38 C40 H41 126.6
N10 C40 H41 126.6
C42 C41 C46 118.9(10)
C42 C41 C39 119.3(10)
C46 C41 C39 121.4(11)
C41 C42 C43 121.2(12)
C41 C42 H42 119.4
C43 C42 H42 119.4
C44 C43 C42 119.0(14)
C44 C43 H43 120.5
C42 C43 H43 120.5
C45 C44 C43 120.3(12)
C45 C44 H44 119.8
C43 C44 H44 119.8
C44 C45 C46 120.8(12)
C44 C45 H45 119.6
C46 C45 H45 119.6
C45 C46 C41 119.8(12)
C45 C46 H46 120.1
C41 C46 H46 120.1
N10 C47 H47 109.5
N10 C47 H48 109.5
H47 C47 H48 109.5
N10 C47 H49 109.5
H47 C47 H49 109.5
H48 C47 H49 109.5
C48 O4 Fe1 132.3(6)
O5 C48 O4 126.3(9)
O5 C48 C49 118.2(8)
O4 C48 C49 115.5(8)
C48 O5 Fe2 130.6(6)
C62 C49 C56 110.9(9)
C62 C49 C50 114.5(8)
C56 C49 C50 110.0(9)
C62 C49 C48 108.1(8)
C56 C49 C48 104.2(8)
C50 C49 C48 108.6(8)
C55 C50 C51 117.6(11)
C55 C50 C49 120.4(10)
C51 C50 C49 122.0(10)
C52 C51 C50 120.4(12)
C52 C51 H50 119.8
C50 C51 H50 119.8
C51 C52 C53 120.6(12)
C51 C52 H51 119.7
C53 C52 H51 119.7
C52 C53 C54 119.4(12)
C52 C53 H52 120.3
C54 C53 H52 120.3
C55 C54 C53 118.9(14)
C55 C54 H53 120.6
C53 C54 H53 120.6
C54 C55 C50 122.9(13)
C54 C55 H54 118.5
C50 C55 H54 118.5
C57 C56 C61 116.2(11)
C57 C56 C49 125.2(11)
C61 C56 C49 118.4(10)
C58 C57 C56 122.7(12)
C58 C57 H55 118.7
C56 C57 H55 118.7
C57 C58 C59 121.7(12)
C57 C58 H56 119.2
C59 C58 H56 119.2
C58 C59 C60 117.2(12)
C58 C59 H57 121.4
C60 C59 H57 121.4
C61 C60 C59 120.7(12)
C61 C60 H58 119.6
C59 C60 H58 119.6
C60 C61 C56 121.4(11)
C60 C61 H59 119.3
C56 C61 H59 119.3
C67 C62 C63 118.3(10)
C67 C62 C49 123.4(10)
C63 C62 C49 118.2(10)
C64 C63 C62 119.0(11)
C64 C63 H60 120.5
C62 C63 H60 120.5
C65 C64 C63 122.0(11)
C65 C64 H61 119.0
C63 C64 H61 119.0
C64 C65 C66 119.7(11)
C64 C65 H62 120.2
C66 C65 H62 120.2
C67 C66 C65 119.6(12)
C67 C66 H63 120.2
C65 C66 H63 120.2
C62 C67 C66 121.3(12)
C62 C67 H64 119.3
C66 C67 H64 119.3
C68 O6 Fe2 129.3(6)
C68 O6 H65 121(7)
Fe2 O6 H65 99(8)
O6 C68 H66 109.5
O6 C68 H67 109.5
H66 C68 H67 109.5
O6 C68 H68 109.5
H66 C68 H68 109.5
H67 C68 H68 109.5
C81 B1 C87 111.6(10)
C81 B1 C69 112.9(9)
C87 B1 C69 107.4(8)
C81 B1 C75 108.1(8)
C87 B1 C75 111.7(8)
C69 B1 C75 104.9(9)
C70 C69 C74 118.0(11)
C70 C69 B1 126.4(9)
C74 C69 B1 115.5(10)
C69 C70 C71 122.2(11)
C69 C70 H69 118.9
C71 C70 H69 118.9
C72 C71 C70 120.4(12)
C72 C71 H70 119.8
C70 C71 H70 119.8
C73 C72 C71 118.9(11)
C73 C72 H71 120.5
C71 C72 H71 120.5
C72 C73 C74 120.4(11)
C72 C73 H72 119.8
C74 C73 H72 119.8
C69 C74 C73 119.9(12)
C69 C74 H73 120.0
C73 C74 H73 120.0
C76 C75 C80 113.1(10)
C76 C75 B1 126.3(9)
C80 C75 B1 120.4(9)
C77 C76 C75 122.3(10)
C77 C76 H74 118.8
C75 C76 H74 118.8
C78 C77 C76 122.8(10)
C78 C77 H75 118.6
C76 C77 H75 118.6
C77 C78 C79 116.2(10)
C77 C78 H76 121.9
C79 C78 H76 121.9
C80 C79 C78 121.2(10)
C80 C79 H77 119.4
C78 C79 H77 119.4
C79 C80 C75 124.1(10)
C79 C80 H78 117.9
C75 C80 H78 117.9
C82 C81 C86 113.6(11)
C82 C81 B1 124.8(11)
C86 C81 B1 121.6(10)
C81 C82 C83 123.5(14)
C81 C82 H79 118.3
C83 C82 H79 118.3
C84 C83 C82 118.0(14)
C84 C83 H80 121.0
C82 C83 H80 121.0
C85 C84 C83 119.8(14)
C85 C84 H81 120.1
C83 C84 H81 120.1
C84 C85 C86 120.1(15)
C84 C85 H82 120.0
C86 C85 H82 120.0
C85 C86 C81 125.0(13)
C85 C86 H83 117.5
C81 C86 H83 117.5
C92 C87 C88 115.2(10)
C92 C87 B1 120.7(10)
C88 C87 B1 123.9(10)
C89 C88 C87 121.7(13)
C89 C88 H84 119.1
C87 C88 H84 119.1
C88 C89 C90 121.3(14)
C88 C89 H85 119.4
C90 C89 H85 119.4
C91 C90 C89 118.8(12)
C91 C90 H86 120.6
C89 C90 H86 120.6
C90 C91 C92 121.3(12)
C90 C91 H87 119.4
C92 C91 H87 119.4
C91 C92 C87 121.6(12)
C91 C92 H88 119.2
C87 C92 H88 119.2
C93 B2 C99 111.9(9)
C93 B2 C105 109.3(9)
C99 B2 C105 108.0(9)
C93 B2 C111 109.7(9)
C99 B2 C111 108.3(9)
C105 B2 C111 109.6(9)
C94 C93 C98 114.5(10)
C94 C93 B2 123.3(10)
C98 C93 B2 122.2(10)
C93 C94 C95 123.1(12)
C93 C94 H89 118.5
C95 C94 H89 118.5
C96 C95 C94 119.7(12)
C96 C95 H90 120.2
C94 C95 H90 120.2
C95 C96 C97 121.0(10)
C95 C96 H91 119.5
C97 C96 H91 119.5
C96 C97 C98 119.7(11)
C96 C97 H92 120.1
C98 C97 H92 120.1
C93 C98 C97 121.9(11)
C93 C98 H93 119.0
C97 C98 H93 119.0
C100 C99 C104 113.7(11)
C100 C99 B2 123.6(11)
C104 C99 B2 122.7(10)
C101 C100 C99 126.0(15)
C101 C100 H94 117.0
C99 C100 H94 117.0
C102 C101 C100 118.9(14)
C102 C101 H95 120.5
C100 C101 H95 120.5
C101 C102 C103 118.7(13)
C101 C102 H96 120.6
C103 C102 H96 120.6
C102 C103 C104 120.7(14)
C102 C103 H97 119.7
C104 C103 H97 119.7
C99 C104 C103 122.0(12)
C99 C104 H98 119.0
C103 C104 H98 119.0
C106 C105 C110 114.5(9)
C106 C105 B2 122.9(9)
C110 C105 B2 122.6(9)
C107 C106 C105 123.9(10)
C107 C106 H99 118.1
C105 C106 H99 118.1
C106 C107 C108 120.3(12)
C106 C107 H100 119.9
C108 C107 H100 119.9
C109 C108 C107 117.5(11)
C109 C108 H101 121.2
C107 C108 H101 121.2
C108 C109 C110 121.2(11)
C108 C109 H102 119.4
C110 C109 H102 119.4
C109 C110 C105 122.5(11)
C109 C110 H103 118.7
C105 C110 H103 118.7
C112 C111 C116 115.9(11)
C112 C111 B2 124.7(10)
C116 C111 B2 119.5(9)
C113 C112 C111 122.0(12)
C113 C112 H104 119.0
C111 C112 H104 119.0
C112 C113 C114 121.5(12)
C112 C113 H105 119.3
C114 C113 H105 119.3
C115 C114 C113 118.3(12)
C115 C114 H106 120.9
C113 C114 H106 120.9
C114 C115 C116 120.3(11)
C114 C115 H107 119.8
C116 C115 H107 119.8
C115 C116 C111 122.1(11)
C115 C116 H108 119.0
C111 C116 H108 119.0
Cl2 C117 Cl1 113.5(8)
Cl2 C117 H109 108.9
Cl1 C117 H109 108.9
Cl2 C117 H110 108.9
Cl1 C117 H110 108.9
H109 C117 H110 107.7
Cl3 C118 Cl4 113.2(10)
Cl3 C118 H111 108.9
Cl4 C118 H111 108.9
Cl3 C118 H112 108.9
Cl4 C118 H112 108.9
H111 C118 H112 107.8
Cl5 C119 Cl6 117.8(13)
Cl5 C119 H113 107.8
Cl6 C119 H113 107.8
Cl5 C119 H114 107.8
Cl6 C119 H114 107.8
H113 C119 H114 107.2
Cl8 C120 Cl7 117.0(14)
Cl8 C120 H115 108.0
Cl7 C120 H115 108.0
Cl8 C120 H116 108.0
Cl7 C120 H116 108.0
H115 C120 H116 107.3
Cl9 C121 Cl10 113.2(17)
Cl9 C121 H117 108.9
Cl10 C121 H117 108.9
Cl9 C121 H118 108.9
Cl10 C121 H118 108.9
H117 C121 H118 107.7
Cl12 C122 Cl11 111.3(14)
Cl12 C122 H119 109.4
Cl11 C122 H119 109.4
Cl12 C122 H120 109.4
Cl11 C122 H120 109.4
H119 C122 H120 108.0
Cl14 C123 Cl13 112.3(18)
Cl14 C123 H121 109.1
Cl13 C123 H121 109.1
Cl14 C123 H122 109.1
Cl13 C123 H122 109.1
H121 C123 H122 107.9
Cl16 C124 Cl15 113.9(19)
Cl16 C124 H123 108.8
Cl15 C124 H123 108.8
Cl16 C124 H124 108.8
Cl15 C124 H124 108.8
H123 C124 H124 107.7
Cl18 C125 Cl17 110.5(16)
Cl18 C125 H125 109.5
Cl17 C125 H125 109.5
Cl18 C125 H126 109.5
Cl17 C125 H126 109.5
H125 C125 H126 108.1
Cl20 C126 Cl19 112.6(17)
Cl20 C126 H127 109.1
Cl19 C126 H127 109.1
Cl20 C126 H128 109.1
Cl19 C126 H128 109.1
H127 C126 H128 107.8
Cl22 C127 Cl21 112.6(16)
Cl22 C127 H129 109.1
Cl21 C127 H129 109.1
Cl22 C127 H130 109.1
Cl21 C127 H130 109.1
H129 C127 H130 107.8
Cl24 C128 Cl23 113.8(19)
Cl24 C128 H131 108.8
Cl23 C128 H131 108.8
Cl24 C128 H132 108.8
Cl23 C128 H132 108.8
H131 C128 H132 107.7
Cl26 C129 Cl25 113.4(19)
Cl26 C129 H133 108.9
Cl25 C129 H133 108.9
Cl26 C129 H134 108.9
Cl25 C129 H134 108.9
H133 C129 H134 107.7
Cl27 C130 Cl28 116.6(19)
Cl27 C130 H135 108.1
Cl28 C130 H135 108.1
Cl27 C130 H136 108.1
Cl28 C130 H136 108.1
H135 C130 H136 107.3
Cl30 C131 Cl29 113.1(18)
Cl30 C131 H137 109.0
Cl29 C131 H137 109.0
Cl30 C131 H138 109.0
Cl29 C131 H138 109.0
H137 C131 H138 107.8
Cl31 C132 Cl32 112.5(18)
Cl31 C132 H139 109.1
Cl32 C132 H139 109.1
Cl31 C132 H140 109.1
Cl32 C132 H140 109.1
H139 C132 H140 107.8
Cl34 C133 Cl33 112.8(19)
Cl34 C133 H141 109.0
Cl33 C133 H141 109.0
Cl34 C133 H142 109.0
Cl33 C133 H142 109.0
H141 C133 H142 107.8
Cl36 C134 Cl35 113.2(19)
Cl36 C134 H143 108.9
Cl35 C134 H143 108.9
Cl36 C134 H144 108.9
Cl35 C134 H144 108.9
H143 C134 H144 107.8
Cl37 C135 Cl38 113.2(19)
Cl37 C135 H145 108.9
Cl38 C135 H145 108.9
Cl37 C135 H146 108.9
Cl38 C135 H146 108.9
H145 C135 H146 107.8
Cl39 C136 Cl40 113.6(19)
Cl39 C136 H147 108.8
Cl40 C136 H147 108.8
Cl39 C136 H148 108.8
Cl40 C136 H148 108.8
H147 C136 H148 107.7
C137 O7 H149 109.5
O7 C137 H150 109.5
O7 C137 H151 109.5
H150 C137 H151 109.5
O7 C137 H152 109.5
H150 C137 H152 109.5
H151 C137 H152 109.5
C138 O8 H153 109.5
O8 C138 H154 109.5
O8 C138 H155 109.5
H154 C138 H155 109.5
O8 C138 H156 109.5
H154 C138 H156 109.5
H155 C138 H156 109.5
C139 O9 H157 109.5
O9 C139 H158 109.5
O9 C139 H159 109.5
H158 C139 H159 109.5
O9 C139 H160 109.5
H158 C139 H160 109.5
H159 C139 H160 109.5
C140 O10 H161 109.5
O10 C140 H162 109.5
O10 C140 H163 109.5
H162 C140 H163 109.5
O10 C140 H164 109.5
H162 C140 H164 109.5
H163 C140 H164 109.5
C141 O11 H165 109.5
O11 C141 H166 109.5
O11 C141 H167 109.5
H166 C141 H167 109.5
O11 C141 H168 109.5
H166 C141 H168 109.5
H167 C141 H168 109.5
N11 C142 C143 175.8(16)
C142 C143 H169 109.5
C142 C143 H170 109.5
H169 C143 H170 109.5
C142 C143 H171 109.5
H169 C143 H171 109.5
H170 C143 H171 109.5
N12 C144 C145 174(3)
C144 C145 H172 109.5
C144 C145 H173 109.5
H172 C145 H173 109.5
C144 C145 H174 109.5
H172 C145 H174 109.5
H173 C145 H174 109.5
N13 C146 C147 180(4)
C146 C147 H175 109.5
C146 C147 H176 109.5
H175 C147 H176 109.5
C146 C147 H177 109.5
H175 C147 H177 109.5
H176 C147 H177 109.5
C149 C148 N14 178(4)
C148 C149 H178 109.5
C148 C149 H179 109.5
H178 C149 H179 109.5
C148 C149 H180 109.5
H178 C149 H180 109.5
H179 C149 H180 109.5

loop_
_geom_bond_atom_site_label_1
_geom_bond_atom_site_label_2
_geom_bond_distance
Fe1 O1 1.850(7)
Fe1 O3 2.010(6)
Fe1 O4 2.082(7)
Fe1 N5 2.134(9)
Fe1 N3 2.136(8)
Fe1 N1 2.238(8)
Fe2 O2 1.877(6)
Fe2 O3 1.987(6)
Fe2 O6 2.033(7)
Fe2 O5 2.063(7)
Fe2 N7 2.123(7)
Fe2 N2 2.302(8)
O1 O2 1.401(9)
O3 C2 1.424(12)
N1 C4 1.473(13)
N1 C1 1.486(12)
N1 C15 1.492(14)
C1 C2 1.543(14)
C1 H1 0.9900
C1 H2 0.9900
C2 C3 1.512(13)
C2 H3 1.0000
C3 N2 1.453(12)
C3 H4 0.9900
C3 H5 0.9900
N2 C26 1.495(12)
N2 C37 1.510(12)
C4 C5 1.481(14)
C4 H6 0.9900
C4 H7 0.9900
C5 C7 1.350(15)
C5 N3 1.378(13)
N3 C6 1.351(12)
C6 N4 1.326(13)
C6 C8 1.476(14)
N4 C7 1.396(13)
N4 C14 1.473(13)
C7 H8 0.9500
C8 C9 1.370(15)
C8 C13 1.407(15)
C9 C10 1.416(16)
C9 H9 0.9500
C10 C11 1.373(17)
C10 H10 0.9500
C11 C12 1.379(17)
C11 H11 0.9500
C12 C13 1.367(16)
C12 H12 0.9500
C13 H13 0.9500
C14 H14 0.9800
C14 H15 0.9800
C14 H16 0.9800
C15 C16 1.463(15)
C15 H17 0.9900
C15 H18 0.9900
C16 C18 1.377(15)
C16 N5 1.394(13)
N5 C17 1.367(14)
C17 N6 1.334(15)
C17 C19 1.452(16)
N6 C18 1.342(14)
N6 C25 1.496(16)
C18 H19 0.9500
C19 C20 1.379(17)
C19 C24 1.427(17)
C20 C21 1.390(19)
C20 H20 0.9500
C21 C22 1.40(2)
C21 H21 0.9500
C22 C23 1.32(2)
C22 H22 0.9500
C23 C24 1.369(19)
C23 H23 0.9500
C24 H24 0.9500
C25 H25 0.9800
C25 H26 0.9800
C25 H27 0.9800
C26 C27 1.500(13)
C26 H28 0.9900
C26 H29 0.9900
C27 C29 1.347(14)
C27 N7 1.391(13)
N7 C28 1.342(12)
C28 N8 1.338(13)
C28 C30 1.498(15)
N8 C29 1.373(13)
N8 C36 1.479(13)
C29 H30 0.9500
C30 C31 1.359(14)
C30 C35 1.387(14)
C31 C32 1.377(15)
C31 H31 0.9500
C32 C33 1.412(17)
C32 H32 0.9500
C33 C34 1.316(16)
C33 H33 0.9500
C34 C35 1.394(16)
C34 H34 0.9500
C35 H35 0.9500
C36 H36 0.9800
C36 H37 0.9800
C36 H38 0.9800
C37 C38 1.527(14)
C37 H39 0.9900
C37 H40 0.9900
C38 C40 1.316(15)
C38 N9 1.383(13)
N9 C39 1.316(13)
C39 N10 1.367(13)
C39 C41 1.470(14)
N10 C40 1.353(13)
N10 C47 1.489(14)
C40 H41 0.9500
C41 C42 1.358(17)
C41 C46 1.401(17)
C42 C43 1.401(17)
C42 H42 0.9500
C43 C44 1.38(2)
C43 H43 0.9500
C44 C45 1.36(2)
C44 H44 0.9500
C45 C46 1.380(16)
C45 H45 0.9500
C46 H46 0.9500
C47 H47 0.9800
C47 H48 0.9800
C47 H49 0.9800
O4 C48 1.264(11)
C48 O5 1.235(11)
C48 C49 1.603(14)
C49 C62 1.529(14)
C49 C56 1.534(16)
C49 C50 1.545(15)
C50 C55 1.397(16)
C50 C51 1.405(16)
C51 C52 1.380(18)
C51 H50 0.9500
C52 C53 1.39(2)
C52 H51 0.9500
C53 C54 1.41(2)
C53 H52 0.9500
C54 C55 1.359(17)
C54 H53 0.9500
C55 H54 0.9500
C56 C57 1.377(15)
C56 C61 1.384(16)
C57 C58 1.343(17)
C57 H55 0.9500
C58 C59 1.354(18)
C58 H56 0.9500
C59 C60 1.403(18)
C59 H57 0.9500
C60 C61 1.358(17)
C60 H58 0.9500
C61 H59 0.9500
C62 C67 1.386(15)
C62 C63 1.421(16)
C63 C64 1.401(16)
C63 H60 0.9500
C64 C65 1.347(18)
C64 H61 0.9500
C65 C66 1.403(19)
C65 H62 0.9500
C66 C67 1.392(17)
C66 H63 0.9500
C67 H64 0.9500
O6 C68 1.402(14)
O6 H65 0.836(19)
C68 H66 0.9800
C68 H67 0.9800
C68 H68 0.9800
B1 C81 1.615(16)
B1 C87 1.646(16)
B1 C69 1.676(18)
B1 C75 1.679(16)
C69 C70 1.345(16)
C69 C74 1.401(15)
C70 C71 1.409(16)
C70 H69 0.9500
C71 C72 1.386(16)
C71 H70 0.9500
C72 C73 1.355(17)
C72 H71 0.9500
C73 C74 1.441(16)
C73 H72 0.9500
C74 H73 0.9500
C75 C76 1.381(14)
C75 C80 1.423(15)
C76 C77 1.379(15)
C76 H74 0.9500
C77 C78 1.350(15)
C77 H75 0.9500
C78 C79 1.395(15)
C78 H76 0.9500
C79 C80 1.328(16)
C79 H77 0.9500
C80 H78 0.9500
C81 C82 1.384(18)
C81 C86 1.400(17)
C82 C83 1.44(2)
C82 H79 0.9500
C83 C84 1.40(2)
C83 H80 0.9500
C84 C85 1.35(2)
C84 H81 0.9500
C85 C86 1.382(19)
C85 H82 0.9500
C86 H83 0.9500
C87 C92 1.411(16)
C87 C88 1.426(17)
C88 C89 1.370(18)
C88 H84 0.9500
C89 C90 1.374(19)
C89 H85 0.9500
C90 C91 1.367(18)
C90 H86 0.9500
C91 C92 1.384(16)
C91 H87 0.9500
C92 H88 0.9500
B2 C93 1.607(16)
B2 C99 1.639(17)
B2 C105 1.653(15)
B2 C111 1.674(18)
C93 C94 1.368(16)
C93 C98 1.419(16)
C94 C95 1.433(16)
C94 H89 0.9500
C95 C96 1.337(17)
C95 H90 0.9500
C96 C97 1.343(16)
C96 H91 0.9500
C97 C98 1.423(16)
C97 H92 0.9500
C98 H93 0.9500
C99 C100 1.391(17)
C99 C104 1.393(17)
C100 C101 1.374(19)
C100 H94 0.9500
C101 C102 1.37(2)
C101 H95 0.9500
C102 C103 1.38(2)
C102 H96 0.9500
C103 C104 1.410(18)
C103 H97 0.9500
C104 H98 0.9500
C105 C106 1.396(15)
C105 C110 1.398(15)
C106 C107 1.381(16)
C106 H99 0.9500
C107 C108 1.391(17)
C107 H100 0.9500
C108 C109 1.384(18)
C108 H101 0.9500
C109 C110 1.392(15)
C109 H102 0.9500
C110 H103 0.9500
C111 C112 1.400(16)
C111 C116 1.410(16)
C112 C113 1.375(17)
C112 H104 0.9500
C113 C114 1.388(18)
C113 H105 0.9500
C114 C115 1.384(18)
C114 H106 0.9500
C115 C116 1.393(18)
C115 H107 0.9500
C116 H108 0.9500
Cl1 C117 1.793(16)
Cl2 C117 1.657(16)
C117 H109 0.9900
C117 H110 0.9900
Cl3 C118 1.721(18)
Cl4 C118 1.775(16)
C118 H111 0.9900
C118 H112 0.9900
Cl5 C119 1.68(2)
Cl6 C119 1.72(2)
C119 H113 0.9900
C119 H114 0.9900
Cl7 C120 1.762(17)
Cl8 C120 1.755(17)
C120 H115 0.9900
C120 H116 0.9900
Cl9 C121 1.78(2)
Cl10 C121 1.79(2)
C121 H117 0.9900
C121 H118 0.9900
Cl11 C122 1.80(2)
Cl12 C122 1.77(2)
C122 H119 0.9900
C122 H120 0.9900
Cl13 C123 1.79(2)
Cl14 C123 1.79(2)
C123 H121 0.9900
C123 H122 0.9900
Cl15 C124 1.80(2)
Cl16 C124 1.79(2)
C124 H123 0.9900
C124 H124 0.9900
Cl17 C125 1.77(2)
Cl18 C125 1.77(2)
C125 H125 0.9900
C125 H126 0.9900
Cl19 C126 1.78(2)
Cl20 C126 1.78(2)
C126 H127 0.9900
C126 H128 0.9900
Cl21 C127 1.79(2)
Cl22 C127 1.79(2)
C127 H129 0.9900
C127 H130 0.9900
Cl23 C128 1.80(2)
Cl24 C128 1.79(2)
C128 H131 0.9900
C128 H132 0.9900
Cl25 C129 1.79(2)
Cl26 C129 1.79(2)
C129 H133 0.9900
C129 H134 0.9900
Cl27 C130 1.77(2)
Cl28 C130 1.78(2)
C130 H135 0.9900
C130 H136 0.9900
Cl29 C131 1.79(2)
Cl30 C131 1.79(2)
C131 H137 0.9900
C131 H138 0.9900
Cl31 C132 1.79(2)
Cl32 C132 1.80(2)
C132 H139 0.9900
C132 H140 0.9900
Cl33 C133 1.79(2)
Cl34 C133 1.79(2)
C133 H141 0.9900
C133 H142 0.9900
Cl35 C134 1.80(2)
Cl36 C134 1.80(2)
C134 H143 0.9900
C134 H144 0.9900
Cl37 C135 1.79(2)
Cl38 C135 1.79(2)
C135 H145 0.9900
C135 H146 0.9900
Cl39 C136 1.79(2)
Cl40 C136 1.79(2)
C136 H147 0.9900
C136 H148 0.9900
O7 C137 1.43(2)
O7 H149 0.8400
C137 H150 0.9800
C137 H151 0.9800
C137 H152 0.9800
O8 C138 1.42(2)
O8 H153 0.8400
C138 H154 0.9800
C138 H155 0.9800
C138 H156 0.9800
O9 C139 1.437(18)
O9 H157 0.8400
C139 H158 0.9800
C139 H159 0.9800
C139 H160 0.9800
O10 C140 1.42(2)
O10 H161 0.8400
C140 H162 0.9800
C140 H163 0.9800
C140 H164 0.9800
O11 C141 1.43(2)
O11 H165 0.8400
C141 H166 0.9800
C141 H167 0.9800
C141 H168 0.9800
N11 C142 1.112(16)
C142 C143 1.432(18)
C143 H169 0.9800
C143 H170 0.9800
C143 H171 0.9800
N12 C144 1.08(4)
C144 C145 1.39(4)
C145 H172 0.9800
C145 H173 0.9800
C145 H174 0.9800
N13 C146 1.22(5)
C146 C147 1.52(5)
C147 H175 0.9800
C147 H176 0.9800
C147 H177 0.9800
N14 C148 1.29(7)
C148 C149 1.28(9)
C149 H178 0.9800
C149 H179 0.9800
C149 H180 0.9800

loop_
_geom_torsion_atom_site_label_1
_geom_torsion_atom_site_label_2
_geom_torsion_atom_site_label_3
_geom_torsion_atom_site_label_4
_geom_torsion
O3 Fe1 O1 O2 -21.8(6)
O4 Fe1 O1 O2 65.1(6)
N5 Fe1 O1 O2 149.4(6)
N3 Fe1 O1 O2 -111.6(6)
N1 Fe1 O1 O2 -28(2)
Fe1 O1 O2 Fe2 7.0(9)
O3 Fe2 O2 O1 12.7(6)
O6 Fe2 O2 O1 -157.4(6)
O5 Fe2 O2 O1 -74.4(7)
N7 Fe2 O2 O1 119.5(6)
N2 Fe2 O2 O1 29.7(16)
C4 N1 C1 C2 78.2(10)
C15 N1 C1 C2 -157.4(9)
Fe1 N1 C1 C2 -42.7(9)
Fe2 O3 C2 C3 9.8(10)
Fe1 O3 C2 C3 -135.6(7)
Fe2 O3 C2 C1 126.7(7)
Fe1 O3 C2 C1 -18.7(10)
N1 C1 C2 O3 42.0(11)
N1 C1 C2 C3 160.8(8)
O3 C2 C3 N2 -38.5(11)
C1 C2 C3 N2 -157.5(8)
C2 C3 N2 C26 -70.6(10)
C2 C3 N2 C37 167.4(9)
C2 C3 N2 Fe2 44.0(9)
C1 N1 C4 C5 -97.0(10)
C15 N1 C4 C5 138.2(9)
Fe1 N1 C4 C5 20.8(10)
N1 C4 C5 C7 154.0(10)
N1 C4 C5 N3 -33.0(12)
C7 C5 N3 C6 3.1(11)
C4 C5 N3 C6 -171.3(8)
C7 C5 N3 Fe1 -158.7(7)
C4 C5 N3 Fe1 26.9(10)
C5 N3 C6 N4 -3.3(10)
Fe1 N3 C6 N4 151.1(8)
C5 N3 C6 C8 177.0(8)
Fe1 N3 C6 C8 -28.7(15)
N3 C6 N4 C7 2.2(11)
C8 C6 N4 C7 -178.0(9)
N3 C6 N4 C14 176.7(9)
C8 C6 N4 C14 -3.5(16)
N3 C5 C7 N4 -1.8(11)
C4 C5 C7 N4 171.8(9)
C6 N4 C7 C5 -0.3(11)
C14 N4 C7 C5 -174.9(9)
N4 C6 C8 C9 143.1(10)
N3 C6 C8 C9 -37.2(13)
N4 C6 C8 C13 -37.6(14)
N3 C6 C8 C13 142.1(9)
C13 C8 C9 C10 1.1(14)
C6 C8 C9 C10 -179.5(9)
C8 C9 C10 C11 -1.3(15)
C9 C10 C11 C12 2.2(16)
C10 C11 C12 C13 -2.8(17)
C11 C12 C13 C8 2.6(15)
C9 C8 C13 C12 -1.7(14)
C6 C8 C13 C12 179.0(9)
C4 N1 C15 C16 -79.9(10)
C1 N1 C15 C16 152.5(8)
Fe1 N1 C15 C16 39.4(9)
N1 C15 C16 C18 149.7(12)
N1 C15 C16 N5 -34.0(13)
C18 C16 N5 C17 0.0(12)
C15 C16 N5 C17 -177.2(10)
C18 C16 N5 Fe1 -174.0(7)
C15 C16 N5 Fe1 8.7(12)
C16 N5 C17 N6 -0.9(12)
Fe1 N5 C17 N6 170.3(9)
C16 N5 C17 C19 174.5(10)
Fe1 N5 C17 C19 -14.3(19)
N5 C17 N6 C18 1.6(13)
C19 C17 N6 C18 -173.9(11)
N5 C17 N6 C25 179.6(12)
C19 C17 N6 C25 4(2)
C17 N6 C18 C16 -1.6(14)
C25 N6 C18 C16 -179.7(12)
N5 C16 C18 N6 1.0(13)
C15 C16 C18 N6 177.7(11)
N6 C17 C19 C20 126.3(13)
N5 C17 C19 C20 -48.3(17)
N6 C17 C19 C24 -52.5(17)
N5 C17 C19 C24 132.9(12)
C24 C19 C20 C21 1.6(18)
C17 C19 C20 C21 -177.2(12)
C19 C20 C21 C22 -1(2)
C20 C21 C22 C23 -1(2)
C21 C22 C23 C24 2(2)
C22 C23 C24 C19 -2(2)
C20 C19 C24 C23 -0.3(18)
C17 C19 C24 C23 178.5(12)
C3 N2 C26 C27 147.0(7)
C37 N2 C26 C27 -92.5(8)
Fe2 N2 C26 C27 35.7(8)
N2 C26 C27 C29 143.2(10)
N2 C26 C27 N7 -33.9(11)
C29 C27 N7 C28 0.8(10)
C26 C27 N7 C28 178.4(8)
C29 C27 N7 Fe2 -165.0(7)
C26 C27 N7 Fe2 12.6(10)
C27 N7 C28 N8 0.2(10)
Fe2 N7 C28 N8 161.2(7)
C27 N7 C28 C30 178.4(9)
Fe2 N7 C28 C30 -20.6(14)
N7 C28 N8 C29 -1.1(11)
C30 C28 N8 C29 -179.3(9)
N7 C28 N8 C36 175.0(9)
C30 C28 N8 C36 -3.2(15)
N7 C27 C29 N8 -1.4(11)
C26 C27 C29 N8 -178.7(9)
C28 N8 C29 C27 1.5(11)
C36 N8 C29 C27 -174.7(9)
N8 C28 C30 C31 120.4(11)
N7 C28 C30 C31 -57.6(14)
N8 C28 C30 C35 -55.2(14)
N7 C28 C30 C35 126.8(10)
C35 C30 C31 C32 4.6(16)
C28 C30 C31 C32 -171.0(10)
C30 C31 C32 C33 -4.8(18)
C31 C32 C33 C34 2.5(18)
C32 C33 C34 C35 0.0(19)
C31 C30 C35 C34 -2.0(16)
C28 C30 C35 C34 173.6(10)
C33 C34 C35 C30 -0.3(17)
C3 N2 C37 C38 166.4(9)
C26 N2 C37 C38 45.0(11)
Fe2 N2 C37 C38 -78.7(10)
N2 C37 C38 C40 -108.6(12)
N2 C37 C38 N9 69.8(13)
C40 C38 N9 C39 2.0(12)
C37 C38 N9 C39 -176.7(9)
C38 N9 C39 N10 -1.0(11)
C38 N9 C39 C41 179.7(9)
N9 C39 N10 C40 -0.2(11)
C41 C39 N10 C40 179.0(10)
N9 C39 N10 C47 -177.4(10)
C41 C39 N10 C47 1.9(17)
N9 C38 C40 N10 -2.1(12)
C37 C38 C40 N10 176.4(10)
C39 N10 C40 C38 1.4(11)
C47 N10 C40 C38 178.7(10)
N9 C39 C41 C42 37.2(15)
N10 C39 C41 C42 -142.0(11)
N9 C39 C41 C46 -136.2(11)
N10 C39 C41 C46 44.7(15)
C46 C41 C42 C43 -0.7(16)
C39 C41 C42 C43 -174.2(10)
C41 C42 C43 C44 1.0(18)
C42 C43 C44 C45 -1.4(19)
C43 C44 C45 C46 1.3(18)
C44 C45 C46 C41 -0.9(17)
C42 C41 C46 C45 0.6(16)
C39 C41 C46 C45 174.0(10)
Fe1 O4 C48 O5 -9.0(15)
Fe1 O4 C48 C49 171.3(6)
O4 C48 O5 Fe2 14.8(15)
C49 C48 O5 Fe2 -165.5(6)
O5 C48 C49 C62 -10.4(12)
O4 C48 C49 C62 169.3(8)
O5 C48 C49 C56 107.6(10)
O4 C48 C49 C56 -72.7(10)
O5 C48 C49 C50 -135.2(9)
O4 C48 C49 C50 44.5(11)
C62 C49 C50 C55 170.6(10)
C56 C49 C50 C55 44.9(14)
C48 C49 C50 C55 -68.5(13)
C62 C49 C50 C51 -11.5(16)
C56 C49 C50 C51 -137.2(11)
C48 C49 C50 C51 109.4(11)
C55 C50 C51 C52 2.4(18)
C49 C50 C51 C52 -175.6(12)
C50 C51 C52 C53 -1(2)
C51 C52 C53 C54 0(2)
C52 C53 C54 C55 -1(2)
C53 C54 C55 C50 3(2)
C51 C50 C55 C54 -3.6(18)
C49 C50 C55 C54 174.4(12)
C62 C49 C56 C57 93.7(12)
C50 C49 C56 C57 -138.6(11)
C48 C49 C56 C57 -22.3(13)
C62 C49 C56 C61 -81.0(12)
C50 C49 C56 C61 46.7(13)
C48 C49 C56 C61 162.9(9)
C61 C56 C57 C58 -0.6(17)
C49 C56 C57 C58 -175.5(12)
C56 C57 C58 C59 1(2)
C57 C58 C59 C60 0(2)
C58 C59 C60 C61 -2(2)
C59 C60 C61 C56 2.2(19)
C57 C56 C61 C60 -0.9(17)
C49 C56 C61 C60 174.2(11)
C56 C49 C62 C67 8.4(14)
C50 C49 C62 C67 -116.8(11)
C48 C49 C62 C67 122.0(10)
C56 C49 C62 C63 -169.0(9)
C50 C49 C62 C63 65.8(13)
C48 C49 C62 C63 -55.4(11)
C67 C62 C63 C64 0.7(14)
C49 C62 C63 C64 178.2(9)
C62 C63 C64 C65 0.7(16)
C63 C64 C65 C66 -3.1(19)
C64 C65 C66 C67 4.0(19)
C63 C62 C67 C66 0.3(15)
C49 C62 C67 C66 -177.1(10)
C65 C66 C67 C62 -2.6(17)
C81 B1 C69 C70 111.4(11)
C87 B1 C69 C70 -125.2(11)
C75 B1 C69 C70 -6.1(13)
C81 B1 C69 C74 -71.0(12)
C87 B1 C69 C74 52.5(11)
C75 B1 C69 C74 171.5(8)
C74 C69 C70 C71 -1.9(15)
B1 C69 C70 C71 175.6(9)
C69 C70 C71 C72 2.6(15)
C70 C71 C72 C73 -1.0(15)
C71 C72 C73 C74 -1.1(16)
C70 C69 C74 C73 -0.2(15)
B1 C69 C74 C73 -178.0(9)
C72 C73 C74 C69 1.7(16)
C81 B1 C75 C76 150.5(10)
C87 B1 C75 C76 27.2(15)
C69 B1 C75 C76 -88.8(12)
C81 B1 C75 C80 -34.2(14)
C87 B1 C75 C80 -157.5(10)
C69 B1 C75 C80 86.5(11)
C80 C75 C76 C77 -1.2(15)
B1 C75 C76 C77 174.4(10)
C75 C76 C77 C78 -1.0(18)
C76 C77 C78 C79 3.6(17)
C77 C78 C79 C80 -3.9(17)
C78 C79 C80 C75 1.8(18)
C76 C75 C80 C79 0.8(16)
B1 C75 C80 C79 -175.0(11)
C87 B1 C81 C82 -115.2(13)
C69 B1 C81 C82 5.9(16)
C75 B1 C81 C82 121.5(13)
C87 B1 C81 C86 63.3(14)
C69 B1 C81 C86 -175.7(10)
C75 B1 C81 C86 -60.0(14)
C86 C81 C82 C83 -0.9(19)
B1 C81 C82 C83 177.6(12)
C81 C82 C83 C84 -2(2)
C82 C83 C84 C85 2(3)
C83 C84 C85 C86 1(3)
C84 C85 C86 C81 -4(2)
C82 C81 C86 C85 3.7(19)
B1 C81 C86 C85 -174.9(12)
C81 B1 C87 C92 167.2(9)
C69 B1 C87 C92 42.9(12)
C75 B1 C87 C92 -71.6(12)
C81 B1 C87 C88 -6.9(14)
C69 B1 C87 C88 -131.1(10)
C75 B1 C87 C88 114.3(11)
C92 C87 C88 C89 -0.6(15)
B1 C87 C88 C89 173.7(10)
C87 C88 C89 C90 1.9(17)
C88 C89 C90 C91 -0.9(17)
C89 C90 C91 C92 -1.3(16)
C90 C91 C92 C87 2.6(16)
C88 C87 C92 C91 -1.5(14)
B1 C87 C92 C91 -176.1(9)
C99 B2 C93 C94 -19.9(14)
C105 B2 C93 C94 99.7(12)
C111 B2 C93 C94 -140.1(10)
C99 B2 C93 C98 160.5(10)
C105 B2 C93 C98 -80.0(13)
C111 B2 C93 C98 40.2(13)
C98 C93 C94 C95 1.8(15)
B2 C93 C94 C95 -177.8(10)
C93 C94 C95 C96 1.0(17)
C94 C95 C96 C97 -2.2(17)
C95 C96 C97 C98 0.4(17)
C94 C93 C98 C97 -3.7(15)
B2 C93 C98 C97 176.0(10)
C96 C97 C98 C93 2.7(16)
C93 B2 C99 C100 -89.4(13)
C105 B2 C99 C100 150.4(11)
C111 B2 C99 C100 31.7(14)
C93 B2 C99 C104 88.8(12)
C105 B2 C99 C104 -31.5(14)
C111 B2 C99 C104 -150.2(10)
C104 C99 C100 C101 2.4(18)
B2 C99 C100 C101 -179.3(12)
C99 C100 C101 C102 0(2)
C100 C101 C102 C103 -2.4(19)
C101 C102 C103 C104 2.0(18)
C100 C99 C104 C103 -2.7(16)
B2 C99 C104 C103 179.0(10)
C102 C103 C104 C99 0.7(17)
C93 B2 C105 C106 -168.3(11)
C99 B2 C105 C106 -46.4(14)
C111 B2 C105 C106 71.5(14)
C93 B2 C105 C110 13.9(15)
C99 B2 C105 C110 135.8(11)
C111 B2 C105 C110 -106.4(12)
C110 C105 C106 C107 -2.2(18)
B2 C105 C106 C107 179.9(12)
C105 C106 C107 C108 1(2)
C106 C107 C108 C109 0.6(19)
C107 C108 C109 C110 -1(2)
C108 C109 C110 C105 0.3(19)
C106 C105 C110 C109 1.4(17)
B2 C105 C110 C109 179.3(11)
C93 B2 C111 C112 -141.9(10)
C99 B2 C111 C112 95.7(12)
C105 B2 C111 C112 -21.9(14)
C93 B2 C111 C116 38.1(13)
C99 B2 C111 C116 -84.3(12)
C105 B2 C111 C116 158.1(10)
C116 C111 C112 C113 2.4(17)
B2 C111 C112 C113 -177.6(11)
C111 C112 C113 C114 -2.2(18)
C112 C113 C114 C115 0.2(18)
C113 C114 C115 C116 1.4(18)
C114 C115 C116 C111 -1.1(18)
C112 C111 C116 C115 -0.8(17)
B2 C111 C116 C115 179.2(10)
